data_1550161
loop_
_publ_author_name
'Lu, Xing'
'Shen, Wangqiang'
'Bao, Lipiao'
'Hu, Shuaifeng'
'Yang, Le'
'Jin, Peng'
'Xie, Yun-Peng'
'Akasaka, Takeshi'

_publ_section_title
;
 Crystallographic Characterization of Lu2C2n (2n = 76-90): Cluster
 Selection by Cage Size
;
_journal_name_full 'Chemical Science'
_journal_paper_doi 10.1039/C8SC03886D
_journal_year 2019
_chemical_formula_moiety '2(Lu3 N C88), 3(C36 H44 N4 Ni), 2(C6 H6)'
_chemical_formula_sum 'C296 H144 Lu6 N14 Ni3'
_chemical_formula_weight 5122.19
_chemical_name_common 'Lu3N@D2-C88 Ni(OEP)'
_chemical_name_systematic 'Lu3N@D2-C88 Ni(OEP)'
_space_group_crystal_system monoclinic
_space_group_IT_number 12
_space_group_name_Hall '-C 2y'
_space_group_name_H-M_alt 'C 1 2/m 1'
_symmetry_space_group_name_Hall '-C 2y'
_symmetry_space_group_name_H-M 'C 1 2/m 1'
_atom_sites_solution_hydrogens geom
_audit_creation_method SHELXL-2014/7
_audit_update_record
;
2018-07-19 deposited with the CCDC.
2018-10-29 downloaded from the CCDC.
;
_cell_angle_alpha 90.000(5)
_cell_angle_beta 103.220(5)
_cell_angle_gamma 90.000(5)
_cell_formula_units_Z 2
_cell_length_a 24.634(5)
_cell_length_b 17.744(5)
_cell_length_c 23.328(5)
_cell_measurement_reflns_used 9767
_cell_measurement_temperature 100(2)
_cell_measurement_theta_max 23.362
_cell_measurement_theta_min 2.265
_cell_volume 9927(4)
_computing_structure_refinement 'SHELXL-2014/7 (Sheldrick, 2014)'
_diffrn_ambient_temperature 100(2)
_diffrn_measured_fraction_theta_full 0.998
_diffrn_measured_fraction_theta_max 0.995
_diffrn_measurement_device_type 'CCD MX300-HE'
_diffrn_measurement_method 'phi scans'
_diffrn_radiation_type synchrotron
_diffrn_radiation_wavelength 0.6525
_diffrn_reflns_av_R_equivalents 0.0283
_diffrn_reflns_av_unetI/netI 0.0247
_diffrn_reflns_Laue_measured_fraction_full 0.998
_diffrn_reflns_Laue_measured_fraction_max 0.995
_diffrn_reflns_limit_h_max 29
_diffrn_reflns_limit_h_min -29
_diffrn_reflns_limit_k_max 21
_diffrn_reflns_limit_k_min -21
_diffrn_reflns_limit_l_max 28
_diffrn_reflns_limit_l_min -28
_diffrn_reflns_number 41924
_diffrn_reflns_point_group_measured_fraction_full 0.998
_diffrn_reflns_point_group_measured_fraction_max 0.995
_diffrn_reflns_theta_full 23.048
_diffrn_reflns_theta_max 23.226
_diffrn_reflns_theta_min 2.602
_diffrn_source 'SSRF, Beamline BL17B'
_exptl_absorpt_coefficient_mu 2.679
_exptl_absorpt_correction_T_max 0.7449
_exptl_absorpt_correction_T_min 0.5094
_exptl_absorpt_correction_type multi-scan
_exptl_crystal_colour Black
_exptl_crystal_density_diffrn 1.714
_exptl_crystal_description Block
_exptl_crystal_F_000 5056
_exptl_crystal_size_max 0.080
_exptl_crystal_size_mid 0.060
_exptl_crystal_size_min 0.040
_refine_diff_density_max 1.879
_refine_diff_density_min -6.281
_refine_diff_density_rms 0.207
_refine_ls_extinction_method none
_refine_ls_goodness_of_fit_ref 1.066
_refine_ls_hydrogen_treatment constr
_refine_ls_matrix_type full
_refine_ls_number_parameters 908
_refine_ls_number_reflns 9471
_refine_ls_number_restraints 859
_refine_ls_restrained_S_all 1.135
_refine_ls_R_factor_all 0.1766
_refine_ls_R_factor_gt 0.1516
_refine_ls_shift/su_max 0.003
_refine_ls_shift/su_mean 0.000
_refine_ls_structure_factor_coef Fsqd
_refine_ls_weighting_details 'w=1/[\s^2^(Fo^2^)+(0.0455P)^2^+462.2852P] where P=(Fo^2^+2Fc^2^)/3'
_refine_ls_weighting_scheme calc
_refine_ls_wR_factor_gt 0.3278
_refine_ls_wR_factor_ref 0.3417
_reflns_Friedel_coverage 0.000
_reflns_number_gt 7593
_reflns_number_total 9471
_reflns_threshold_expression 'I > 2\s(I)'
_cod_data_source_file c8sc03886d2.cif
_cod_data_source_block Lu3N@D2-C88
_cod_depositor_comments
;
The following automatic conversions were performed:

'_exptl_absorpt_correction_type' value 'Multi-scan' changed to
'multi-scan' according to
/home/data/users/saulius/crontab/automatic-downloads/rss-feeds/RSC/lib/dictionaries/cif_core.dic
dictionary named 'cif_core.dic' version 2.4.2 from 2011-04-26.

Automatic conversion script
Id: cif_fix_values 4973 2017-02-22 13:04:09Z antanas 
;
_cod_database_code 1550161
_shelx_shelxl_version_number 2014/7
_shelx_space_group_comment
;
The symmetry employed for this shelxl refinement is uniquely defined
by the following loop, which should always be used as a source of
symmetry information in preference to the above space-group names.
They are only intended as comments.
;

loop_
_space_group_symop_operation_xyz
'x, y, z'
'-x, y, -z'
'x+1/2, y+1/2, z'
'-x+1/2, y+1/2, -z'
'-x, -y, -z'
'x, -y, z'
'-x+1/2, -y+1/2, -z'
'x+1/2, -y+1/2, z'

loop_
_atom_site_label
_atom_site_type_symbol
_atom_site_fract_x
_atom_site_fract_y
_atom_site_fract_z
_atom_site_U_iso_or_equiv
_atom_site_adp_type
_atom_site_occupancy
_atom_site_site_symmetry_order
_atom_site_calc_flag
_atom_site_refinement_flags_posn
_atom_site_refinement_flags_adp
_atom_site_refinement_flags_occupancy
_atom_site_disorder_assembly
_atom_site_disorder_group
Lu1 Lu 0.7488(3) 0.5472(4) 0.3329(3) 0.1041(17) Uani 0.1611 1 d . U P A 1
N1 N 0.7875(4) 0.5000 0.2666(5) 0.0344(9) Uani 1 2 d S T P A 1
Lu2 Lu 0.74962(15) 0.3777(2) 0.2456(2) 0.0973(12) Uani 0.2322 1 d . U P A 1
Lu3 Lu 0.7110(3) 0.5000 0.2927(3) 0.122(2) Uani 0.2124 2 d S TU P A 1
Lu4 Lu 0.7696(3) 0.5000 0.3518(3) 0.150(2) Uani 0.2933 2 d S TU P A 1
Lu5 Lu 0.7776(3) 0.4013(3) 0.2025(3) 0.182(2) Uani 0.2621 1 d . U P A 1
Lu6 Lu 0.8093(5) 0.3821(5) 0.3062(5) 0.144(3) Uani 0.1421 1 d . U P A 1
Lu7 Lu 0.7225(4) 0.4291(7) 0.2835(5) 0.141(3) Uani 0.1218 1 d . U P A 1
Lu8 Lu 0.7900(5) 0.5695(8) 0.3452(5) 0.121(3) Uani 0.1009 1 d . U P A 1
Lu9 Lu 0.8407(6) 0.3960(8) 0.2777(7) 0.170(5) Uani 0.1155 1 d . U P A 1
Lu10 Lu 0.8134(8) 0.4556(10) 0.1856(8) 0.226(5) Uani 0.1113 1 d . U P A 1
C1 C 0.6631(2) 0.3624(4) 0.1714(3) 0.102(8) Uani 0.5 1 d G U P A -1
C2 C 0.63833(19) 0.3912(4) 0.2192(3) 0.098(7) Uani 0.5 1 d G U P A -1
C3 C 0.6559(2) 0.3409(4) 0.2699(3) 0.100(7) Uani 0.5 1 d G U P A -1
C4 C 0.6948(3) 0.2842(4) 0.2541(3) 0.117(8) Uani 0.5 1 d G U P A -1
C5 C 0.7028(3) 0.3013(3) 0.1943(3) 0.114(8) Uani 0.5 1 d G U P A -1
C6 C 0.7548(3) 0.2869(3) 0.1695(3) 0.116(8) Uani 0.5 1 d G U P A -1
C7 C 0.7685(3) 0.3349(4) 0.1214(2) 0.110(7) Uani 0.5 1 d G U P A -1
C8 C 0.7208(3) 0.3951(4) 0.10919(19) 0.097(7) Uani 0.5 1 d G U P A -1
C9 C 0.6772(2) 0.4220(4) 0.1332(2) 0.096(7) Uani 0.5 1 d G U P A -1
C10 C 0.66222(19) 0.5038(4) 0.1398(2) 0.072(5) Uani 0.5 1 d G U P A -1
C11 C 0.63933(14) 0.5213(4) 0.1823(3) 0.079(6) Uani 0.5 1 d G U P A -1
C12 C 0.62584(14) 0.4660(4) 0.2323(3) 0.086(6) Uani 0.5 1 d G U P A -1
C13 C 0.62329(16) 0.4885(5) 0.2869(3) 0.089(6) Uani 0.5 1 d G U P A -1
C14 C 0.6443(2) 0.4402(5) 0.3355(3) 0.097(7) Uani 0.5 1 d G U P A -1
C15 C 0.6604(2) 0.3757(5) 0.3318(3) 0.089(6) Uani 0.5 1 d G U P A -1
C16 C 0.7095(3) 0.3394(5) 0.3750(3) 0.088(6) Uani 0.5 1 d G U P A -1
C17 C 0.7458(3) 0.2795(4) 0.3589(3) 0.115(7) Uani 0.5 1 d G U P A -1
C18 C 0.7525(3) 0.2655(3) 0.2964(3) 0.111(7) Uani 0.5 1 d G U P A -1
C19 C 0.7999(4) 0.2428(3) 0.2695(4) 0.110(7) Uani 0.5 1 d G U P A -1
C20 C 0.8100(4) 0.2648(3) 0.2093(3) 0.116(8) Uani 0.5 1 d G U P A -1
C21 C 0.8564(3) 0.2979(4) 0.1848(3) 0.106(7) Uani 0.5 1 d G U P A -1
C22 C 0.8312(3) 0.3415(4) 0.1314(3) 0.102(7) Uani 0.5 1 d G U P A -1
C23 C 0.8633(3) 0.4039(4) 0.1221(3) 0.103(7) Uani 0.5 1 d G U P A -1
C24 C 0.8223(3) 0.4448(4) 0.09074(19) 0.101(7) Uani 0.5 1 d G U P A -1
C25 C 0.7580(3) 0.4417(4) 0.08352(15) 0.091(7) Uani 0.5 1 d G U P A -1
C26 C 0.7371(3) 0.5249(4) 0.08264(14) 0.075(6) Uani 0.5 1 d G U P A -1
C27 C 0.6929(2) 0.5414(4) 0.10764(18) 0.072(6) Uani 0.5 1 d G U P A -1
C28 C 0.6955(2) 0.6254(4) 0.1279(2) 0.065(5) Uani 0.5 1 d G U P A -1
C29 C 0.6707(2) 0.6441(4) 0.1770(3) 0.081(7) Uani 0.5 1 d G U P A -1
C30 C 0.64341(17) 0.5973(4) 0.2086(3) 0.096(7) Uani 0.5 1 d G U P A -1
C31 C 0.6410(2) 0.6152(4) 0.2670(3) 0.099(7) Uani 0.5 1 d G U P A -1
C32 C 0.6320(2) 0.5634(5) 0.3077(3) 0.103(7) Uani 0.5 1 d G U P A -1
C33 C 0.6605(3) 0.5607(5) 0.3670(3) 0.108(7) Uani 0.5 1 d G U P A -1
C34 C 0.6699(3) 0.4844(5) 0.3848(3) 0.105(7) Uani 0.5 1 d G U P A -1
C35 C 0.7075(3) 0.4614(5) 0.4158(2) 0.104(7) Uani 0.5 1 d G U P A -1
C36 C 0.7455(3) 0.3842(5) 0.4225(2) 0.096(6) Uani 0.5 1 d G U P A -1
C37 C 0.8046(3) 0.3622(5) 0.4261(2) 0.095(4) Uani 0.5 1 d G U P A -1
C38 C 0.8041(3) 0.3037(4) 0.3793(3) 0.095(4) Uani 0.5 1 d G U P A -1
C39 C 0.8572(3) 0.2962(4) 0.3604(3) 0.095(4) Uani 0.5 1 d G U P A -1
C40 C 0.8672(3) 0.2724(4) 0.3026(3) 0.095(4) Uani 0.5 1 d G U P A -1
C41 C 0.9136(3) 0.3173(4) 0.2901(3) 0.085(6) Uani 0.5 1 d G U P A -1
C42 C 0.9071(3) 0.3237(4) 0.2201(3) 0.099(7) Uani 0.5 1 d G U P A -1
C43 C 0.9323(2) 0.3936(5) 0.2148(3) 0.101(7) Uani 0.5 1 d G U P A -1
C44 C 0.9115(3) 0.4320(5) 0.1595(3) 0.094(6) Uani 0.5 1 d G U P A -1
C45 C 0.9221(2) 0.5120(5) 0.1691(3) 0.104(6) Uani 0.5 1 d G U P A -1
C46 C 0.8840(3) 0.5519(4) 0.1321(3) 0.094(6) Uani 0.5 1 d G U P A -1
C47 C 0.8417(3) 0.5280(4) 0.0960(2) 0.086(6) Uani 0.5 1 d G U P A -1
C48 C 0.7879(3) 0.5779(4) 0.08500(19) 0.074(6) Uani 0.5 1 d G U P A -1
C49 C 0.7935(3) 0.6502(4) 0.1108(3) 0.080(6) Uani 0.5 1 d G U P A -1
C50 C 0.7418(3) 0.6762(4) 0.1284(3) 0.063(5) Uani 0.5 1 d G U P A -1
C51 C 0.7428(3) 0.7264(3) 0.1785(3) 0.090(7) Uani 0.5 1 d G U P A -1
C52 C 0.6971(3) 0.7098(3) 0.2057(3) 0.094(7) Uani 0.5 1 d G U P A -1
C53 C 0.7027(3) 0.7184(4) 0.2656(3) 0.126(8) Uani 0.5 1 d G U P A -1
C54 C 0.6711(3) 0.6767(4) 0.2939(3) 0.120(8) Uani 0.5 1 d G U P A -1
C55 C 0.6967(3) 0.6740(4) 0.3519(3) 0.122(7) Uani 0.5 1 d G U P A -1
C56 C 0.7009(3) 0.6134(5) 0.3880(3) 0.115(7) Uani 0.5 1 d G U P A -1
C57 C 0.7428(3) 0.5665(5) 0.4331(2) 0.105(7) Uani 0.5 1 d G U P A -1
C58 C 0.7653(3) 0.4936(6) 0.44884(17) 0.121(6) Uani 0.5 1 d G U P A -1
C59 C 0.8227(3) 0.4951(6) 0.44776(14) 0.130(7) Uani 0.5 1 d G U P A -1
C60 C 0.8412(3) 0.4178(5) 0.43763(17) 0.122(7) Uani 0.5 1 d G U P A -1
C61 C 0.8839(2) 0.4294(5) 0.40563(19) 0.141(8) Uani 0.5 1 d G U P A -1
C62 C 0.8948(2) 0.3612(5) 0.3792(3) 0.109(7) Uani 0.5 1 d G U P A -1
C63 C 0.9294(2) 0.3741(5) 0.3360(3) 0.097(7) Uani 0.5 1 d G U P A -1
C64 C 0.95172(15) 0.4458(5) 0.3212(3) 0.120(7) Uani 0.5 1 d G U P A -1
C65 C 0.95338(16) 0.4499(5) 0.2596(3) 0.109(7) Uani 0.5 1 d G U P A -1
C66 C 0.95124(17) 0.5225(5) 0.2296(3) 0.110(7) Uani 0.5 1 d G U P A -1
C67 C 0.95098(16) 0.5882(5) 0.2686(3) 0.117(7) Uani 0.5 1 d G U P A -1
C68 C 0.9213(2) 0.6415(4) 0.2256(3) 0.112(7) Uani 0.5 1 d G U P A -1
C69 C 0.8933(3) 0.6290(4) 0.1640(3) 0.098(6) Uani 0.5 1 d G U P A -1
C70 C 0.8456(3) 0.6795(4) 0.1491(3) 0.098(7) Uani 0.5 1 d G U P A -1
C71 C 0.8447(3) 0.7254(3) 0.2011(3) 0.107(7) Uani 0.5 1 d G U P A -1
C72 C 0.7935(3) 0.7488(3) 0.2191(4) 0.114(7) Uani 0.5 1 d G U P A -1
C73 C 0.7912(3) 0.7473(3) 0.2815(4) 0.127(8) Uani 0.5 1 d G U P A -1
C74 C 0.7447(3) 0.7460(4) 0.3084(4) 0.129(8) Uani 0.5 1 d G U P A -1
C75 C 0.7486(3) 0.6967(4) 0.3550(3) 0.132(7) Uani 0.5 1 d G U P A -1
C76 C 0.7953(4) 0.6886(5) 0.4024(3) 0.131(6) Uani 0.5 1 d G U P A -1
C77 C 0.7863(3) 0.6129(5) 0.4224(2) 0.131(6) Uani 0.5 1 d G U P A -1
C78 C 0.8357(3) 0.5688(5) 0.43140(17) 0.140(6) Uani 0.5 1 d DG U P A -1
C79 C 0.8845(3) 0.5643(5) 0.4188(2) 0.142(6) Uani 0.5 1 d G U P A -1
C80 C 0.9100(2) 0.5030(5) 0.3988(2) 0.134(6) Uani 0.5 1 d G U P A -1
C81 C 0.93613(15) 0.5117(5) 0.3524(3) 0.136(7) Uani 0.5 1 d G U P A -1
C82 C 0.93674(17) 0.5818(5) 0.3259(3) 0.142(8) Uani 0.5 1 d G U P A -1
C83 C 0.9112(2) 0.6432(5) 0.3459(3) 0.148(9) Uani 0.5 1 d G U P A -1
C84 C 0.8919(3) 0.7060(4) 0.3088(3) 0.136(8) Uani 0.5 1 d G U P A -1
C85 C 0.8917(3) 0.7019(4) 0.2477(4) 0.127(8) Uani 0.5 1 d G U P A -1
C86 C 0.8425(3) 0.7299(4) 0.3262(3) 0.128(8) Uani 0.5 1 d G U P A -1
C87 C 0.8455(3) 0.6947(5) 0.3815(3) 0.131(8) Uani 0.5 1 d G U P A -1
C88 C 0.8851(3) 0.6344(5) 0.3924(3) 0.131(8) Uani 0.5 1 d DG U P A -1
Ni1A Ni 0.54414(5) 0.5000 0.07083(6) 0.0187(3) Uani 1 2 d S T P B 2
C1A C 0.7126(4) 0.3797(6) -0.0688(5) 0.043(2) Uani 1 1 d . . . B 2
H1AA H 0.7266 0.3447 -0.0933 0.064 Uiso 1 1 calc R U . B 2
H1AB H 0.7091 0.3549 -0.0332 0.064 Uiso 1 1 calc R U . B 2
H1AC H 0.7381 0.4213 -0.0592 0.064 Uiso 1 1 calc R U . B 2
N2A N 0.5455(3) 0.3898(4) 0.0718(3) 0.0344(9) Uani 1 1 d . . . B 2
C2A C 0.6554(3) 0.4090(5) -0.1017(4) 0.0285(18) Uani 1 1 d . . . B 2
H2AA H 0.6594 0.4349 -0.1371 0.034 Uiso 1 1 calc R U . B 2
H2AB H 0.6306 0.3665 -0.1136 0.034 Uiso 1 1 calc R U . B 2
Ni2A Ni 1.0000 0.5000 0.5000 0.0313(5) Uani 1 4 d S T P C 2
N3A N 0.5065(4) 0.5000 0.1367(5) 0.0344(9) Uani 1 2 d S T P B 2
C3A C 0.6296(3) 0.4618(4) -0.0650(3) 0.0223(16) Uani 1 1 d . . . B 2
C4A C 0.6007(3) 0.4390(4) -0.0210(3) 0.0199(15) Uani 1 1 d . . . B 2
N4A N 1.0352(3) 0.4217(4) 0.4619(3) 0.0344(9) Uani 1 1 d . . . C 2
C5A C 0.5922(3) 0.3649(5) -0.0074(4) 0.0240(16) Uani 1 1 d . . . B 2
H5A H 0.6044 0.3277 -0.0296 0.029 Uiso 1 1 calc R U . B 2
C6A C 0.5674(3) 0.3423(4) 0.0362(4) 0.0222(16) Uani 1 1 d . . . B 2
C7A C 0.5609(3) 0.2638(4) 0.0513(4) 0.0281(18) Uani 1 1 d . . . B 2
C8A C 0.5807(4) 0.1984(5) 0.0206(5) 0.035(2) Uani 1 1 d . . . B 2
H8AA H 0.5733 0.2086 -0.0213 0.042 Uiso 1 1 calc R U . B 2
H8AB H 0.5601 0.1536 0.0263 0.042 Uiso 1 1 calc R U . B 2
C9A C 0.6435(4) 0.1838(6) 0.0439(5) 0.054(3) Uani 1 1 d . . . B 2
H9AA H 0.6549 0.1428 0.0225 0.081 Uiso 1 1 calc R U . B 2
H9AB H 0.6507 0.1712 0.0850 0.081 Uiso 1 1 calc R U . B 2
H9AC H 0.6640 0.2283 0.0388 0.081 Uiso 1 1 calc R U . B 2
C10A C 0.5353(3) 0.2644(5) 0.0963(4) 0.0308(19) Uani 1 1 d . . . B 2
C11A C 0.5191(4) 0.1985(5) 0.1297(5) 0.039(2) Uani 1 1 d . . . B 2
H11A H 0.5164 0.1536 0.1054 0.047 Uiso 1 1 calc R U . B 2
H11B H 0.4826 0.2079 0.1373 0.047 Uiso 1 1 calc R U . B 2
C12A C 0.5607(5) 0.1841(7) 0.1883(5) 0.061(3) Uani 1 1 d . . . B 2
H12A H 0.5970 0.1747 0.1811 0.092 Uiso 1 1 calc R U . B 2
H12B H 0.5490 0.1410 0.2072 0.092 Uiso 1 1 calc R U . B 2
H12C H 0.5623 0.2274 0.2132 0.092 Uiso 1 1 calc R U . B 2
C13A C 0.5253(3) 0.3422(4) 0.1088(3) 0.0221(16) Uani 1 1 d . . . B 2
C14A C 0.4990(3) 0.3650(5) 0.1516(4) 0.0274(18) Uani 1 1 d . . . B 2
H14A H 0.4864 0.3278 0.1734 0.033 Uiso 1 1 calc R U . B 2
C15A C 0.4899(3) 0.4386(5) 0.1645(3) 0.0238(16) Uani 1 1 d . . . B 2
C16A C 0.4632(3) 0.4624(5) 0.2106(4) 0.0304(18) Uani 1 1 d . . . B 2
C17A C 0.4425(4) 0.4089(6) 0.2511(4) 0.038(2) Uani 1 1 d . . . B 2
H17A H 0.4225 0.3680 0.2278 0.045 Uiso 1 1 calc R U . B 2
H17B H 0.4162 0.4354 0.2691 0.045 Uiso 1 1 calc R U . B 2
C18A C 0.4883(5) 0.3756(7) 0.2994(4) 0.054(3) Uani 1 1 d . . . B 2
H18A H 0.5148 0.3498 0.2820 0.082 Uiso 1 1 calc R U . B 2
H18B H 0.4722 0.3407 0.3223 0.082 Uiso 1 1 calc R U . B 2
H18C H 0.5067 0.4153 0.3244 0.082 Uiso 1 1 calc R U . B 2
C19A C 1.0000 0.3080(7) 0.5000 0.039(3) Uani 1 2 d S T P C 2
H19A H 1.0000 0.2555 0.5000 0.047 Uiso 1 2 calc R U P C 2
C20A C 1.0314(4) 0.3442(5) 0.4669(4) 0.037(2) Uani 1 1 d . . . C 2
C21A C 1.0647(4) 0.3060(5) 0.4327(4) 0.041(2) Uani 1 1 d . . . C 2
C22A C 1.0728(5) 0.2223(6) 0.4306(5) 0.053(3) Uani 1 1 d . . . C 2
H22A H 1.0817 0.2091 0.3934 0.063 Uiso 1 1 calc R U . C 2
H22B H 1.0382 0.1972 0.4323 0.063 Uiso 1 1 calc R U . C 2
C23A C 1.1189(6) 0.1940(7) 0.4807(6) 0.073(4) Uani 1 1 d . . . C 2
H23A H 1.1245 0.1411 0.4757 0.109 Uiso 1 1 calc R U . C 2
H23B H 1.1085 0.2023 0.5174 0.109 Uiso 1 1 calc R U . C 2
H23C H 1.1527 0.2207 0.4806 0.109 Uiso 1 1 calc R U . C 2
C24A C 1.0886(5) 0.3599(6) 0.4058(5) 0.048(3) Uani 1 1 d . . . C 2
C25A C 1.1297(6) 0.3520(7) 0.3672(5) 0.064(3) Uani 1 1 d . . . C 2
H25A H 1.1277 0.3010 0.3519 0.077 Uiso 1 1 calc R U . C 2
H25B H 1.1191 0.3861 0.3341 0.077 Uiso 1 1 calc R U . C 2
C26A C 1.1879(6) 0.3682(8) 0.3983(7) 0.076(4) Uani 1 1 d . . . C 2
H26A H 1.2118 0.3637 0.3713 0.114 Uiso 1 1 calc R U . C 2
H26B H 1.1994 0.3329 0.4300 0.114 Uiso 1 1 calc R U . C 2
H26C H 1.1902 0.4185 0.4139 0.114 Uiso 1 1 calc R U . C 2
C27A C 1.0701(4) 0.4312(5) 0.4239(4) 0.042(2) Uani 1 1 d . . . C 2
C28A C 1.0860(7) 0.5000 0.4056(6) 0.044(3) Uani 1 2 d S T P C 2
H28A H 1.1089 0.5000 0.3790 0.053 Uiso 1 2 calc R U P C 2
N1A N 0.5833(4) 0.5000 0.0057(5) 0.0344(9) Uani 1 2 d S T P B 2
C1D C 0.732(3) 0.0000 0.182(3) 0.31(5) Uani 1 2 d S T P D 3
H1D H 0.7409 0.0000 0.1451 0.376 Uiso 1 2 calc R U P D 3
C4D C 0.6745(17) 0.0000 0.2555(19) 0.163(18) Uani 1 2 d S T P D 3
H4D H 0.6492 0.0000 0.2796 0.195 Uiso 1 2 calc R U P D 3
C2D C 0.7261(14) 0.0606(12) 0.2046(14) 0.193(16) Uani 1 1 d . . . D 3
H2D H 0.7456 0.1031 0.1975 0.232 Uiso 1 1 calc R U . D 3
C3D C 0.6922(9) 0.0633(10) 0.2387(8) 0.110(7) Uani 1 1 d . . . D 3
H3D H 0.6806 0.1092 0.2511 0.132 Uiso 1 1 calc R U . D 3

loop_
_atom_site_aniso_label
_atom_site_aniso_U_11
_atom_site_aniso_U_22
_atom_site_aniso_U_33
_atom_site_aniso_U_23
_atom_site_aniso_U_13
_atom_site_aniso_U_12
Lu1 0.120(4) 0.117(4) 0.097(4) -0.017(3) 0.070(4) 0.029(3)
N1 0.028(2) 0.032(2) 0.039(2) 0.000 -0.0017(17) 0.000
Lu2 0.082(2) 0.0671(18) 0.127(3) -0.0102(19) -0.0099(19) -0.0305(16)
Lu3 0.071(3) 0.180(6) 0.123(4) 0.000 0.036(3) 0.000
Lu4 0.148(5) 0.205(6) 0.110(4) 0.000 0.057(3) 0.000
Lu5 0.176(5) 0.139(4) 0.192(5) -0.093(4) -0.042(4) -0.003(3)
Lu6 0.153(7) 0.089(4) 0.156(7) 0.028(4) -0.033(5) 0.010(5)
Lu7 0.094(4) 0.154(6) 0.162(6) -0.009(5) 0.004(4) -0.038(5)
Lu8 0.122(6) 0.136(7) 0.115(5) -0.016(5) 0.047(5) -0.009(5)
Lu9 0.155(9) 0.127(7) 0.201(10) 0.008(7) -0.015(7) 0.052(7)
Lu10 0.228(10) 0.183(9) 0.241(9) -0.062(8) 0.002(9) -0.022(8)
C1 0.090(13) 0.092(13) 0.095(13) -0.001(12) -0.035(12) -0.045(12)
C2 0.062(11) 0.096(12) 0.114(13) 0.009(12) -0.025(11) -0.058(11)
C3 0.090(12) 0.096(13) 0.099(12) 0.032(11) -0.009(11) -0.069(11)
C4 0.132(14) 0.084(13) 0.116(13) 0.020(12) -0.014(13) -0.062(12)
C5 0.132(14) 0.077(13) 0.110(14) -0.010(12) -0.019(13) -0.049(12)
C6 0.147(15) 0.064(12) 0.113(14) -0.044(12) -0.017(13) -0.014(13)
C7 0.141(14) 0.092(13) 0.086(12) -0.057(11) 0.004(13) 0.004(13)
C8 0.116(14) 0.103(13) 0.057(11) -0.036(11) -0.012(11) -0.013(12)
C9 0.086(12) 0.096(13) 0.080(12) -0.012(11) -0.036(11) -0.018(12)
C10 0.045(8) 0.082(10) 0.066(9) -0.002(13) -0.032(7) -0.008(13)
C11 0.028(8) 0.102(13) 0.093(12) 0.011(11) -0.017(8) -0.005(9)
C12 0.021(8) 0.112(13) 0.112(12) 0.010(11) -0.011(9) -0.020(9)
C13 0.031(7) 0.121(14) 0.117(12) 0.001(13) 0.019(9) -0.014(11)
C14 0.056(11) 0.143(14) 0.098(13) 0.008(13) 0.029(11) -0.029(12)
C15 0.074(11) 0.102(13) 0.096(12) 0.027(11) 0.030(10) -0.053(11)
C16 0.106(12) 0.085(12) 0.077(11) 0.038(10) 0.031(10) -0.048(11)
C17 0.146(13) 0.079(12) 0.105(12) 0.054(11) -0.002(12) -0.032(11)
C18 0.152(14) 0.056(11) 0.108(13) 0.039(11) -0.006(12) -0.057(11)
C19 0.168(14) 0.038(11) 0.101(12) 0.007(11) -0.018(12) 0.007(12)
C20 0.163(15) 0.054(12) 0.120(14) -0.029(12) 0.006(13) 0.013(12)
C21 0.129(14) 0.076(13) 0.108(13) -0.035(12) 0.018(12) 0.039(12)
C22 0.131(14) 0.092(13) 0.082(12) -0.051(11) 0.023(12) 0.040(12)
C23 0.125(14) 0.121(14) 0.076(12) -0.027(11) 0.047(11) 0.047(12)
C24 0.119(14) 0.139(14) 0.049(10) -0.019(11) 0.029(11) 0.025(13)
C25 0.112(14) 0.123(14) 0.029(9) -0.017(10) -0.002(10) 0.003(12)
C26 0.080(11) 0.109(14) 0.023(7) 0.005(9) -0.017(8) 0.001(10)
C27 0.058(10) 0.087(12) 0.051(10) -0.003(10) -0.026(9) 0.004(10)
C28 0.052(10) 0.067(11) 0.061(10) 0.024(10) -0.020(9) 0.014(9)
C29 0.062(11) 0.071(12) 0.092(13) 0.009(11) -0.019(11) 0.027(11)
C30 0.047(11) 0.100(13) 0.122(13) 0.014(12) -0.017(11) 0.020(11)
C31 0.049(10) 0.117(14) 0.132(14) -0.011(13) 0.022(11) 0.041(11)
C32 0.044(10) 0.141(14) 0.129(14) -0.014(13) 0.030(11) 0.023(11)
C33 0.075(12) 0.153(15) 0.111(13) -0.025(13) 0.055(11) 0.017(12)
C34 0.082(11) 0.153(15) 0.096(12) -0.004(13) 0.053(10) -0.009(13)
C35 0.117(13) 0.153(14) 0.056(11) 0.011(11) 0.048(10) -0.008(12)
C36 0.116(12) 0.115(13) 0.062(10) 0.049(10) 0.033(10) -0.016(11)
C37 0.115(7) 0.082(6) 0.070(6) 0.051(5) -0.016(6) 0.025(6)
C38 0.115(7) 0.082(6) 0.070(6) 0.051(5) -0.016(6) 0.025(6)
C39 0.115(7) 0.082(6) 0.070(6) 0.051(5) -0.016(6) 0.025(6)
C40 0.115(7) 0.082(6) 0.070(6) 0.051(5) -0.016(6) 0.025(6)
C41 0.083(11) 0.088(12) 0.082(11) 0.023(10) 0.012(10) 0.056(10)
C42 0.096(13) 0.089(13) 0.119(13) -0.002(12) 0.039(11) 0.052(11)
C43 0.074(12) 0.118(14) 0.127(13) 0.006(12) 0.054(11) 0.044(12)
C44 0.087(12) 0.115(14) 0.100(12) 0.010(11) 0.066(10) 0.042(11)
C45 0.079(10) 0.139(15) 0.113(12) 0.016(13) 0.063(9) 0.010(12)
C46 0.071(11) 0.140(14) 0.091(12) 0.029(12) 0.057(10) 0.014(11)
C47 0.094(12) 0.125(14) 0.050(10) 0.015(10) 0.039(9) 0.024(11)
C48 0.075(11) 0.119(13) 0.031(9) 0.029(10) 0.023(9) 0.013(11)
C49 0.074(11) 0.095(12) 0.077(11) 0.053(10) 0.031(10) 0.003(11)
C50 0.061(10) 0.060(10) 0.070(11) 0.031(9) 0.015(9) 0.017(9)
C51 0.101(12) 0.034(10) 0.123(14) 0.017(11) 0.000(12) 0.023(10)
C52 0.105(13) 0.056(11) 0.108(13) -0.008(11) 0.002(12) 0.050(11)
C53 0.140(14) 0.082(13) 0.142(14) -0.030(13) 0.008(13) 0.058(12)
C54 0.111(13) 0.109(14) 0.140(14) -0.030(13) 0.026(13) 0.062(12)
C55 0.121(13) 0.115(13) 0.129(14) -0.058(12) 0.026(13) 0.056(12)
C56 0.115(13) 0.136(15) 0.104(13) -0.046(12) 0.048(12) 0.033(13)
C57 0.136(13) 0.134(14) 0.054(10) -0.036(11) 0.040(11) 0.022(13)
C58 0.143(13) 0.169(14) 0.055(9) -0.004(14) 0.028(10) 0.013(15)
C59 0.154(13) 0.170(14) 0.047(9) 0.000(14) -0.018(10) 0.016(15)
C60 0.125(13) 0.164(13) 0.050(10) 0.040(12) -0.034(11) 0.016(13)
C61 0.118(13) 0.177(14) 0.086(12) 0.009(13) -0.061(11) 0.024(14)
C62 0.101(12) 0.116(13) 0.079(12) 0.020(12) -0.040(11) 0.043(12)
C63 0.054(11) 0.103(13) 0.114(13) 0.038(12) -0.022(11) 0.030(11)
C64 0.056(11) 0.144(14) 0.137(13) 0.002(13) -0.025(12) 0.022(12)
C65 0.049(10) 0.136(15) 0.145(14) 0.021(13) 0.032(11) 0.020(12)
C66 0.056(10) 0.139(16) 0.144(14) 0.013(13) 0.040(11) -0.002(11)
C67 0.057(11) 0.138(15) 0.151(14) 0.002(13) 0.011(12) -0.041(12)
C68 0.076(12) 0.107(14) 0.160(14) 0.022(13) 0.039(12) -0.052(11)
C69 0.074(11) 0.116(13) 0.120(13) 0.043(12) 0.055(11) -0.022(11)
C70 0.090(12) 0.090(13) 0.117(13) 0.052(12) 0.034(12) -0.025(11)
C71 0.110(13) 0.055(11) 0.152(15) 0.038(12) 0.021(13) -0.043(11)
C72 0.146(14) 0.030(10) 0.152(15) 0.009(12) 0.004(13) -0.003(12)
C73 0.164(15) 0.036(11) 0.156(15) -0.029(12) -0.012(14) -0.004(12)
C74 0.168(14) 0.066(12) 0.136(14) -0.057(11) -0.002(13) 0.049(12)
C75 0.154(12) 0.107(11) 0.123(11) -0.083(10) 0.005(11) 0.057(11)
C76 0.146(11) 0.126(11) 0.107(10) -0.080(10) -0.002(10) 0.042(11)
C77 0.141(11) 0.148(11) 0.089(10) -0.064(10) -0.007(10) 0.032(11)
C78 0.136(11) 0.171(11) 0.087(9) -0.045(10) -0.029(10) 0.024(11)
C79 0.122(10) 0.169(11) 0.098(10) -0.035(11) -0.054(9) 0.017(11)
C80 0.103(10) 0.152(11) 0.100(10) -0.022(12) -0.075(8) 0.015(12)
C81 0.089(10) 0.150(12) 0.124(11) -0.014(12) -0.072(9) 0.009(12)
C82 0.081(12) 0.148(15) 0.161(14) -0.013(14) -0.048(13) -0.030(13)
C83 0.119(14) 0.122(14) 0.162(15) -0.036(14) -0.051(14) -0.035(14)
C84 0.131(14) 0.088(13) 0.163(15) -0.014(14) -0.021(14) -0.055(13)
C85 0.117(13) 0.086(13) 0.168(15) 0.015(13) 0.011(13) -0.072(11)
C86 0.142(15) 0.059(12) 0.156(15) -0.054(12) -0.022(14) -0.016(12)
C87 0.137(14) 0.107(13) 0.122(14) -0.072(12) -0.024(13) 0.000(13)
C88 0.123(14) 0.116(14) 0.114(14) -0.050(13) -0.054(13) -0.006(13)
Ni1A 0.0101(6) 0.0162(7) 0.0277(7) 0.000 0.0004(5) 0.000
C1A 0.028(5) 0.046(6) 0.053(6) -0.013(5) 0.009(4) 0.011(4)
N2A 0.028(2) 0.032(2) 0.039(2) 0.000 -0.0017(17) 0.000
C2A 0.023(4) 0.032(5) 0.030(4) -0.006(4) 0.006(3) 0.001(3)
Ni2A 0.0361(12) 0.0243(11) 0.0261(11) 0.000 -0.0081(9) 0.000
N3A 0.028(2) 0.032(2) 0.039(2) 0.000 -0.0017(17) 0.000
C3A 0.015(3) 0.028(4) 0.024(4) -0.003(3) 0.003(3) 0.001(3)
C4A 0.011(3) 0.020(4) 0.027(4) -0.001(3) 0.001(3) 0.001(3)
N4A 0.028(2) 0.032(2) 0.039(2) 0.000 -0.0017(17) 0.000
C5A 0.013(3) 0.024(4) 0.033(4) -0.001(3) 0.002(3) 0.001(3)
C6A 0.011(3) 0.016(4) 0.038(4) -0.001(3) 0.003(3) 0.001(3)
C7A 0.018(4) 0.016(4) 0.049(5) 0.005(4) 0.003(4) 0.002(3)
C8A 0.031(4) 0.017(4) 0.060(6) 0.001(4) 0.013(4) 0.003(3)
C9A 0.041(6) 0.044(6) 0.079(8) 0.006(6) 0.018(5) 0.022(5)
C10A 0.018(4) 0.023(4) 0.051(5) 0.007(4) 0.006(4) 0.000(3)
C11A 0.032(5) 0.025(4) 0.064(6) 0.009(4) 0.017(4) 0.001(4)
C12A 0.053(7) 0.052(7) 0.076(8) 0.034(6) 0.010(6) 0.000(6)
C13A 0.014(3) 0.020(4) 0.031(4) 0.007(3) 0.003(3) 0.000(3)
C14A 0.019(4) 0.029(4) 0.033(4) 0.011(4) 0.004(3) 0.001(3)
C15A 0.015(3) 0.030(4) 0.026(4) 0.004(3) 0.002(3) 0.001(3)
C16A 0.025(4) 0.041(5) 0.027(4) 0.000(4) 0.008(3) -0.004(4)
C17A 0.035(5) 0.045(6) 0.037(5) 0.007(4) 0.017(4) -0.004(4)
C18A 0.057(7) 0.070(8) 0.035(5) 0.015(5) 0.007(5) -0.005(6)
C19A 0.046(8) 0.020(6) 0.046(8) 0.000 0.001(6) 0.000
C20A 0.048(5) 0.028(5) 0.027(4) -0.004(4) -0.007(4) 0.001(4)
C21A 0.055(6) 0.029(5) 0.034(5) -0.006(4) -0.001(4) 0.000(4)
C22A 0.072(8) 0.033(5) 0.057(7) -0.011(5) 0.022(6) -0.003(5)
C23A 0.115(12) 0.044(7) 0.062(8) 0.002(6) 0.024(8) 0.025(7)
C24A 0.065(7) 0.033(5) 0.045(6) -0.010(5) 0.010(5) 0.003(5)
C25A 0.107(11) 0.035(6) 0.059(7) -0.014(5) 0.037(7) -0.004(6)
C26A 0.093(11) 0.059(8) 0.093(10) -0.020(7) 0.056(9) -0.008(8)
C27A 0.054(6) 0.033(5) 0.035(5) -0.002(4) 0.000(4) 0.000(4)
C28A 0.064(10) 0.038(8) 0.034(7) 0.000 0.017(7) 0.000
N1A 0.028(2) 0.032(2) 0.039(2) 0.000 -0.0017(17) 0.000
C1D 0.48(10) 0.08(2) 0.53(11) 0.000 0.44(9) 0.000
C4D 0.22(4) 0.051(15) 0.27(5) 0.000 0.17(4) 0.000
C2D 0.32(4) 0.066(12) 0.28(3) -0.032(18) 0.23(3) -0.027(18)
C3D 0.163(19) 0.073(11) 0.103(14) -0.005(10) 0.049(13) 0.034(12)

loop_
_atom_type_symbol
_atom_type_description
_atom_type_scat_dispersion_real
_atom_type_scat_dispersion_imag
_atom_type_scat_source
C C 0.0027 0.0014 'International Tables Vol C Tables 4.2.6.8 and 6.1.1.4'
H H 0.0000 0.0000 'International Tables Vol C Tables 4.2.6.8 and 6.1.1.4'
N N 0.0053 0.0028 'International Tables Vol C Tables 4.2.6.8 and 6.1.1.4'
Ni Ni 0.3436 0.9622 'International Tables Vol C Tables 4.2.6.8 and 6.1.1.4'
Lu Lu -0.2922 5.1425 'International Tables Vol C Tables 4.2.6.8 and 6.1.1.4'

loop_
_geom_angle_atom_site_label_1
_geom_angle_atom_site_label_2
_geom_angle_atom_site_label_3
_geom_angle
_geom_angle_site_symmetry_1
_geom_angle_site_symmetry_3
Lu4 Lu1 Lu8 80.6(10) . .
Lu4 Lu1 Lu7 140.1(10) . 6_565
Lu8 Lu1 Lu7 112.4(12) . 6_565
Lu4 Lu1 Lu3 89.4(8) . .
Lu8 Lu1 Lu3 146.1(8) . .
Lu7 Lu1 Lu3 58.3(7) 6_565 .
Lu4 Lu1 Lu1 35.4(7) . 6_565
Lu8 Lu1 Lu1 111.8(9) . 6_565
Lu7 Lu1 Lu1 109.5(7) 6_565 6_565
Lu3 Lu1 Lu1 54.2(3) . 6_565
Lu4 Lu1 Lu6 106.8(7) . 6_565
Lu8 Lu1 Lu6 34.8(8) . 6_565
Lu7 Lu1 Lu6 77.6(7) 6_565 6_565
Lu3 Lu1 Lu6 122.9(5) . 6_565
Lu1 Lu1 Lu6 125.7(3) 6_565 6_565
Lu4 Lu1 N1 74.5(5) . .
Lu8 Lu1 N1 77.7(7) . .
Lu7 Lu1 N1 72.1(6) 6_565 .
Lu3 Lu1 N1 68.4(4) . .
Lu1 Lu1 N1 67.2(2) 6_565 .
Lu6 Lu1 N1 64.5(3) 6_565 .
Lu4 Lu1 C56 116.9(7) . .
Lu8 Lu1 C56 104.1(8) . .
Lu7 Lu1 C56 97.0(6) 6_565 .
Lu3 Lu1 C56 109.3(5) . .
Lu1 Lu1 C56 121.3(3) 6_565 .
Lu6 Lu1 C56 110.4(5) 6_565 .
N1 Lu1 C56 168.5(5) . .
Lu4 Lu1 Lu8 17.8(5) . 6_565
Lu8 Lu1 Lu8 86.2(11) . 6_565
Lu7 Lu1 Lu8 122.4(7) 6_565 6_565
Lu3 Lu1 Lu8 75.9(4) . 6_565
Lu1 Lu1 Lu8 25.5(3) 6_565 6_565
Lu6 Lu1 Lu8 104.3(4) 6_565 6_565
N1 Lu1 Lu8 59.0(3) . 6_565
C56 Lu1 Lu8 132.1(5) . 6_565
Lu4 Lu1 C77 88.1(7) . .
Lu8 Lu1 C77 55.1(7) . .
Lu7 Lu1 C77 130.8(8) 6_565 .
Lu3 Lu1 C77 157.4(5) . .
Lu1 Lu1 C77 119.3(3) 6_565 .
Lu6 Lu1 C77 79.2(4) 6_565 .
N1 Lu1 C77 132.0(5) . .
C56 Lu1 C77 52.93(16) . .
Lu8 Lu1 C77 105.1(5) 6_565 .
Lu4 Lu1 C57 80.4(6) . .
Lu8 Lu1 C57 87.3(8) . .
Lu7 Lu1 C57 135.4(6) 6_565 .
Lu3 Lu1 C57 123.0(5) . .
Lu1 Lu1 C57 98.2(3) 6_565 .
Lu6 Lu1 C57 113.6(5) 6_565 .
N1 Lu1 C57 152.5(5) . .
C56 Lu1 C57 38.43(10) . .
Lu8 Lu1 C57 97.5(5) 6_565 .
C77 Lu1 C57 34.52(11) . .
Lu4 Lu1 Lu7 63.2(7) . .
Lu8 Lu1 Lu7 125.9(9) . .
Lu7 Lu1 Lu7 80.0(9) 6_565 .
Lu3 Lu1 Lu7 27.6(4) . .
Lu1 Lu1 Lu7 29.5(3) 6_565 .
Lu6 Lu1 Lu7 119.9(4) 6_565 .
N1 Lu1 Lu7 55.6(3) . .
C56 Lu1 Lu7 127.3(5) . .
Lu8 Lu1 Lu7 48.5(4) 6_565 .
C77 Lu1 Lu7 148.5(5) . .
C57 Lu1 Lu7 121.4(5) . .
Lu3 N1 Lu4 48.8(4) . .
Lu3 N1 Lu7 36.1(4) . 6_565
Lu4 N1 Lu7 60.4(5) . 6_565
Lu3 N1 Lu7 36.1(4) . .
Lu4 N1 Lu7 60.4(5) . .
Lu7 N1 Lu7 72.0(8) 6_565 .
Lu3 N1 Lu1 39.1(3) . 6_565
Lu4 N1 Lu1 27.7(2) . 6_565
Lu7 N1 Lu1 68.1(5) 6_565 6_565
Lu7 N1 Lu1 34.0(4) . 6_565
Lu3 N1 Lu1 39.1(3) . .
Lu4 N1 Lu1 27.7(2) . .
Lu7 N1 Lu1 34.0(4) 6_565 .
Lu7 N1 Lu1 68.1(5) . .
Lu1 N1 Lu1 45.6(5) 6_565 .
Lu3 N1 Lu8 67.4(5) . 6_565
Lu4 N1 Lu8 36.4(4) . 6_565
Lu7 N1 Lu8 93.3(6) 6_565 6_565
Lu7 N1 Lu8 52.9(5) . 6_565
Lu1 N1 Lu8 28.3(3) 6_565 6_565
Lu1 N1 Lu8 63.5(5) . 6_565
Lu3 N1 Lu8 67.4(5) . .
Lu4 N1 Lu8 36.4(4) . .
Lu7 N1 Lu8 52.9(5) 6_565 .
Lu7 N1 Lu8 93.3(6) . .
Lu1 N1 Lu8 63.5(5) 6_565 .
Lu1 N1 Lu8 28.3(3) . .
Lu8 N1 Lu8 68.3(8) 6_565 .
Lu3 N1 Lu9 120.3(5) . 6_565
Lu4 N1 Lu9 97.7(6) . 6_565
Lu7 N1 Lu9 86.5(6) 6_565 6_565
Lu7 N1 Lu9 154.7(8) . 6_565
Lu1 N1 Lu9 125.3(7) 6_565 6_565
Lu1 N1 Lu9 86.6(6) . 6_565
Lu8 N1 Lu9 117.5(7) 6_565 6_565
Lu8 N1 Lu9 62.5(6) . 6_565
Lu3 N1 Lu9 120.3(5) . .
Lu4 N1 Lu9 97.7(6) . .
Lu7 N1 Lu9 154.7(8) 6_565 .
Lu7 N1 Lu9 86.4(6) . .
Lu1 N1 Lu9 86.6(6) 6_565 .
Lu1 N1 Lu9 125.3(7) . .
Lu8 N1 Lu9 62.5(6) 6_565 .
Lu8 N1 Lu9 117.5(7) . .
Lu9 N1 Lu9 110.6(9) 6_565 .
Lu3 N1 Lu10 132.9(7) . 6_565
Lu4 N1 Lu10 159.0(5) . 6_565
Lu7 N1 Lu10 108.3(6) 6_565 6_565
Lu7 N1 Lu10 136.1(7) . 6_565
Lu1 N1 Lu10 169.7(7) 6_565 6_565
Lu1 N1 Lu10 135.6(5) . 6_565
Lu8 N1 Lu10 158.3(7) 6_565 6_565
Lu8 N1 Lu10 122.7(6) . 6_565
Lu9 N1 Lu10 62.7(7) 6_565 6_565
Lu9 N1 Lu10 96.4(8) . 6_565
Lu3 N1 Lu10 132.9(7) . .
Lu4 N1 Lu10 159.0(5) . .
Lu7 N1 Lu10 136.1(7) 6_565 .
Lu7 N1 Lu10 108.3(6) . .
Lu1 N1 Lu10 135.6(5) 6_565 .
Lu1 N1 Lu10 169.7(7) . .
Lu8 N1 Lu10 122.7(6) 6_565 .
Lu8 N1 Lu10 158.3(7) . .
Lu9 N1 Lu10 96.4(8) 6_565 .
Lu9 N1 Lu10 62.7(7) . .
Lu10 N1 Lu10 40.6(10) 6_565 .
Lu5 Lu2 Lu7 125.9(5) . .
Lu5 Lu2 Lu6 95.9(5) . .
Lu7 Lu2 Lu6 84.7(6) . .
Lu5 Lu2 C5 94.8(4) . .
Lu7 Lu2 C5 119.0(5) . .
Lu6 Lu2 C5 139.6(4) . .
Lu5 Lu2 C4 135.0(4) . .
Lu7 Lu2 C4 92.3(5) . .
Lu6 Lu2 C4 112.1(4) . .
C5 Lu2 C4 41.44(11) . .
Lu5 Lu2 Lu9 64.8(5) . .
Lu7 Lu2 Lu9 105.1(5) . .
Lu6 Lu2 Lu9 31.2(5) . .
C5 Lu2 Lu9 134.7(5) . .
C4 Lu2 Lu9 133.0(5) . .
Lu5 Lu2 C18 131.4(4) . .
Lu7 Lu2 C18 100.7(5) . .
Lu6 Lu2 C18 73.2(4) . .
C5 Lu2 C18 70.57(19) . .
C4 Lu2 C18 40.82(11) . .
Lu9 Lu2 C18 92.5(5) . .
Lu5 Lu2 N1 69.0(4) . .
Lu7 Lu2 N1 62.4(4) . .
Lu6 Lu2 N1 65.4(4) . .
C5 Lu2 N1 153.4(4) . .
C4 Lu2 N1 154.5(4) . .
Lu9 Lu2 N1 58.4(4) . .
C18 Lu2 N1 136.0(4) . .
Lu5 Lu2 C6 63.7(3) . .
Lu7 Lu2 C6 157.7(4) . .
Lu6 Lu2 C6 115.8(5) . .
C5 Lu2 C6 39.38(13) . .
C4 Lu2 C6 72.41(19) . .
Lu9 Lu2 C6 97.2(5) . .
C18 Lu2 C6 78.6(2) . .
N1 Lu2 C6 132.6(4) . .
Lu5 Lu2 C1 90.9(3) . .
Lu7 Lu2 C1 92.9(4) . .
Lu6 Lu2 C1 172.9(5) . .
C5 Lu2 C1 37.31(10) . .
C4 Lu2 C1 61.29(14) . .
Lu9 Lu2 C1 155.2(5) . .
C18 Lu2 C1 100.9(2) . .
N1 Lu2 C1 119.2(3) . .
C6 Lu2 C1 65.70(16) . .
Lu5 Lu2 Lu1 122.2(3) . 6_565
Lu7 Lu2 Lu1 26.0(4) . 6_565
Lu6 Lu2 Lu1 58.7(5) . 6_565
C5 Lu2 Lu1 139.5(4) . 6_565
C4 Lu2 Lu1 102.5(3) . 6_565
Lu9 Lu2 Lu1 80.8(5) . 6_565
C18 Lu2 Lu1 92.8(3) . 6_565
N1 Lu2 Lu1 53.5(3) . 6_565
C6 Lu2 Lu1 171.1(3) . 6_565
C1 Lu2 Lu1 118.8(3) . 6_565
Lu5 Lu2 Lu8 113.5(4) . 6_565
Lu7 Lu2 Lu8 51.0(5) . 6_565
Lu6 Lu2 Lu8 33.7(5) . 6_565
C5 Lu2 Lu8 150.4(4) . 6_565
C4 Lu2 Lu8 109.0(4) . 6_565
Lu9 Lu2 Lu8 58.3(5) . 6_565
C18 Lu2 Lu8 83.5(4) . 6_565
N1 Lu2 Lu8 53.7(4) . 6_565
C6 Lu2 Lu8 149.0(4) . 6_565
C1 Lu2 Lu8 143.5(4) . 6_565
Lu1 Lu2 Lu8 25.0(3) 6_565 6_565
Lu7 Lu3 Lu7 145.2(11) 6_565 .
Lu7 Lu3 Lu1 122.3(8) 6_565 6_565
Lu7 Lu3 Lu1 54.3(5) . 6_565
Lu7 Lu3 Lu1 54.3(5) 6_565 .
Lu7 Lu3 Lu1 122.3(8) . .
Lu1 Lu3 Lu1 71.7(7) 6_565 .
Lu7 Lu3 Lu4 87.7(6) 6_565 .
Lu7 Lu3 Lu4 87.7(6) . .
Lu1 Lu3 Lu4 35.9(3) 6_565 .
Lu1 Lu3 Lu4 35.9(3) . .
Lu7 Lu3 N1 73.3(5) 6_565 .
Lu7 Lu3 N1 73.3(5) . .
Lu1 Lu3 N1 72.4(4) 6_565 .
Lu1 Lu3 N1 72.4(4) . .
Lu4 Lu3 N1 66.2(4) . .
Lu7 Lu3 C13 109.4(6) 6_565 .
Lu7 Lu3 C13 98.6(5) . .
Lu1 Lu3 C13 118.8(4) 6_565 .
Lu1 Lu3 C13 126.4(5) . .
Lu4 Lu3 C13 133.4(5) . .
N1 Lu3 C13 159.4(5) . .
Lu7 Lu3 C12 110.2(6) 6_565 .
Lu7 Lu3 C12 81.4(6) . .
Lu1 Lu3 C12 127.4(4) 6_565 .
Lu1 Lu3 C12 155.7(4) . .
Lu4 Lu3 C12 160.7(3) . .
N1 Lu3 C12 124.5(5) . .
C13 Lu3 C12 34.89(12) . .
Lu7 Lu3 C32 77.5(5) 6_565 .
Lu7 Lu3 C32 134.5(6) . .
Lu1 Lu3 C32 128.5(5) 6_565 .
Lu1 Lu3 C32 93.4(4) . .
Lu4 Lu3 C32 116.5(4) . .
N1 Lu3 C32 150.5(2) . .
C13 Lu3 C32 36.44(11) . .
C12 Lu3 C32 63.25(19) . .
Lu7 Lu3 C14 134.0(6) 6_565 .
Lu7 Lu3 C14 80.6(6) . .
Lu1 Lu3 C14 82.6(4) 6_565 .
Lu1 Lu3 C14 113.5(5) . .
Lu4 Lu3 C14 101.3(4) . .
N1 Lu3 C14 151.2(3) . .
C13 Lu3 C14 36.42(11) . .
C12 Lu3 C14 61.41(17) . .
C32 Lu3 C14 58.04(16) . .
Lu7 Lu3 Lu8 53.9(6) 6_565 .
Lu7 Lu3 Lu8 113.3(7) . .
Lu1 Lu3 Lu8 68.6(5) 6_565 .
Lu1 Lu3 Lu8 14.4(3) . .
Lu4 Lu3 Lu8 33.9(3) . .
N1 Lu3 Lu8 58.1(4) . .
C13 Lu3 Lu8 140.6(4) . .
C12 Lu3 Lu8 163.9(4) . .
C32 Lu3 Lu8 106.4(4) . .
C14 Lu3 Lu8 125.4(5) . .
Lu7 Lu3 Lu8 113.3(7) 6_565 6_565
Lu7 Lu3 Lu8 53.9(6) . 6_565
Lu1 Lu3 Lu8 14.4(3) 6_565 6_565
Lu1 Lu3 Lu8 68.6(5) . 6_565
Lu4 Lu3 Lu8 33.9(3) . 6_565
N1 Lu3 Lu8 58.1(4) . 6_565
C13 Lu3 Lu8 132.4(4) . 6_565
C12 Lu3 Lu8 133.9(4) . 6_565
C32 Lu3 Lu8 141.2(5) . 6_565
C14 Lu3 Lu8 96.7(4) . 6_565
Lu8 Lu3 Lu8 62.1(7) . 6_565
Lu1 Lu4 Lu1 109.2(14) 6_565 .
Lu1 Lu4 Lu8 50.9(6) 6_565 6_565
Lu1 Lu4 Lu8 148.8(10) . 6_565
Lu1 Lu4 Lu8 148.8(10) 6_565 .
Lu1 Lu4 Lu8 50.9(6) . .
Lu8 Lu4 Lu8 131.2(12) 6_565 .
Lu1 Lu4 Lu3 54.7(7) 6_565 .
Lu1 Lu4 Lu3 54.7(7) . .
Lu8 Lu4 Lu3 99.8(7) 6_565 .
Lu8 Lu4 Lu3 99.8(7) . .
Lu1 Lu4 N1 77.8(5) 6_565 .
Lu1 Lu4 N1 77.8(5) . .
Lu8 Lu4 N1 74.4(5) 6_565 .
Lu8 Lu4 N1 74.4(5) . .
Lu3 Lu4 N1 64.9(4) . .
Lu1 Lu4 Lu7 22.0(6) 6_565 .
Lu1 Lu4 Lu7 91.5(8) . .
Lu8 Lu4 Lu7 62.2(7) 6_565 .
Lu8 Lu4 Lu7 126.8(7) . .
Lu3 Lu4 Lu7 37.8(3) . .
N1 Lu4 Lu7 60.0(4) . .
Lu1 Lu4 Lu7 91.5(8) 6_565 6_565
Lu1 Lu4 Lu7 22.0(6) . 6_565
Lu8 Lu4 Lu7 126.8(7) 6_565 6_565
Lu8 Lu4 Lu7 62.2(7) . 6_565
Lu3 Lu4 Lu7 37.8(3) . 6_565
N1 Lu4 Lu7 60.0(4) . 6_565
Lu7 Lu4 Lu7 71.6(7) . 6_565
Lu1 Lu4 C58 104.6(6) 6_565 .
Lu1 Lu4 C58 109.4(6) . .
Lu8 Lu4 C58 99.8(6) 6_565 .
Lu8 Lu4 C58 105.1(6) . .
Lu3 Lu4 C58 124.0(5) . .
N1 Lu4 C58 170.6(5) . .
Lu7 Lu4 C58 124.3(5) . .
Lu7 Lu4 C58 128.4(5) 6_565 .
Lu1 Lu4 C59 120.0(6) 6_565 .
Lu1 Lu4 C59 124.1(7) . .
Lu8 Lu4 C59 86.3(7) 6_565 .
Lu8 Lu4 C59 90.2(7) . .
Lu3 Lu4 C59 159.9(5) . .
N1 Lu4 C59 135.1(5) . .
Lu7 Lu4 C59 141.5(4) . .
Lu7 Lu4 C59 145.7(4) 6_565 .
C58 Lu4 C59 35.85(12) . .
Lu1 Lu4 C57 122.0(7) 6_565 .
Lu1 Lu4 C57 75.2(5) . .
Lu8 Lu4 C57 134.5(6) 6_565 .
Lu8 Lu4 C57 79.8(5) . .
Lu3 Lu4 C57 106.8(4) . .
N1 Lu4 C57 150.7(2) . .
Lu7 Lu4 C57 131.4(5) . .
Lu7 Lu4 C57 95.6(4) 6_565 .
C58 Lu4 C57 34.66(10) . .
C59 Lu4 C57 57.53(17) . .
Lu1 Lu4 C35 73.5(6) 6_565 .
Lu1 Lu4 C35 99.7(7) . .
Lu8 Lu4 C35 96.6(6) 6_565 .
Lu8 Lu4 C35 128.3(6) . .
Lu3 Lu4 C35 87.8(4) . .
N1 Lu4 C35 148.6(5) . .
Lu7 Lu4 C35 89.0(4) . .
Lu7 Lu4 C35 107.9(5) 6_565 .
C58 Lu4 C35 38.15(12) . .
C59 Lu4 C35 72.3(2) . .
C57 Lu4 C35 49.51(14) . .
Lu2 Lu5 Lu10 146.8(8) . .
Lu2 Lu5 Lu9 77.0(6) . .
Lu10 Lu5 Lu9 82.6(9) . .
Lu2 Lu5 C7 119.1(5) . .
Lu10 Lu5 C7 94.2(9) . .
Lu9 Lu5 C7 128.0(5) . .
Lu2 Lu5 C6 81.2(4) . .
Lu10 Lu5 C6 130.8(9) . .
Lu9 Lu5 C6 109.8(5) . .
C7 Lu5 C6 40.12(11) . .
Lu2 Lu5 N1 75.8(4) . .
Lu10 Lu5 N1 71.4(8) . .
Lu9 Lu5 N1 62.0(5) . .
C7 Lu5 N1 162.2(5) . .
C6 Lu5 N1 156.8(6) . .
Lu2 Lu5 C8 111.7(4) . .
Lu10 Lu5 C8 93.0(9) . .
Lu9 Lu5 C8 167.8(6) . .
C7 Lu5 C8 40.64(12) . .
C6 Lu5 C8 64.80(16) . .
N1 Lu5 C8 127.4(4) . .
Lu2 Lu5 Lu6 48.2(4) . .
Lu10 Lu5 Lu6 107.3(8) . .
Lu9 Lu5 Lu6 28.9(5) . .
C7 Lu5 Lu6 137.8(4) . .
C6 Lu5 Lu6 102.8(4) . .
N1 Lu5 Lu6 58.9(3) . .
C8 Lu5 Lu6 159.4(5) . .
Lu2 Lu5 C5 51.6(3) . .
Lu10 Lu5 C5 160.2(9) . .
Lu9 Lu5 C5 115.2(6) . .
C7 Lu5 C5 68.30(19) . .
C6 Lu5 C5 37.20(14) . .
N1 Lu5 C5 123.6(5) . .
C8 Lu5 C5 67.77(18) . .
Lu6 Lu5 C5 92.3(4) . .
Lu2 Lu5 C20 82.5(4) . .
Lu10 Lu5 C20 117.2(9) . .
Lu9 Lu5 C20 74.9(5) . .
C7 Lu5 C20 60.77(17) . .
C6 Lu5 C20 36.27(12) . .
N1 Lu5 C20 134.8(4) . .
C8 Lu5 C20 97.3(2) . .
Lu6 Lu5 C20 77.0(4) . .
C5 Lu5 C20 63.2(2) . .
Lu2 Lu5 C22 138.2(4) . .
Lu10 Lu5 C22 70.0(8) . .
Lu9 Lu5 C22 97.5(5) . .
C7 Lu5 C22 35.89(13) . .
C6 Lu5 C22 61.38(18) . .
N1 Lu5 C22 138.3(5) . .
C8 Lu5 C22 70.3(2) . .
Lu6 Lu5 C22 119.7(4) . .
C5 Lu5 C22 97.7(2) . .
C20 Lu5 C22 56.47(16) . .
Lu2 Lu5 Lu7 28.2(3) . .
Lu10 Lu5 Lu7 122.1(8) . .
Lu9 Lu5 Lu7 79.0(6) . .
C7 Lu5 Lu7 139.2(4) . .
C6 Lu5 Lu7 107.1(5) . .
N1 Lu5 Lu7 51.4(4) . .
C8 Lu5 Lu7 112.8(4) . .
Lu6 Lu5 Lu7 53.0(4) . .
C5 Lu5 Lu7 72.4(4) . .
C20 Lu5 Lu7 110.0(5) . .
C22 Lu5 Lu7 166.3(5) . .
Lu9 Lu6 Lu8 127.6(13) . 6_565
Lu9 Lu6 Lu2 95.3(11) . .
Lu8 Lu6 Lu2 101.4(8) 6_565 .
Lu9 Lu6 Lu1 130.0(10) . 6_565
Lu8 Lu6 Lu1 25.6(6) 6_565 6_565
Lu2 Lu6 Lu1 75.8(5) . 6_565
Lu9 Lu6 C39 98.0(10) . .
Lu8 Lu6 C39 105.8(8) 6_565 .
Lu2 Lu6 C39 132.2(6) . .
Lu1 Lu6 C39 124.5(6) 6_565 .
Lu9 Lu6 C38 137.5(11) . .
Lu8 Lu6 C38 78.4(8) 6_565 .
Lu2 Lu6 C38 113.3(6) . .
Lu1 Lu6 C38 88.7(6) 6_565 .
C39 Lu6 C38 39.41(17) . .
Lu9 Lu6 Lu7 120.8(10) . .
Lu8 Lu6 Lu7 58.8(7) 6_565 .
Lu2 Lu6 Lu7 42.6(4) . .
Lu1 Lu6 Lu7 33.2(4) 6_565 .
C39 Lu6 Lu7 140.0(7) . .
C38 Lu6 Lu7 101.2(6) . .
Lu9 Lu6 N1 72.6(9) . .
Lu8 Lu6 N1 67.9(6) 6_565 .
Lu2 Lu6 N1 69.5(4) . .
Lu1 Lu6 N1 58.1(4) 6_565 .
C39 Lu6 N1 157.9(6) . .
C38 Lu6 N1 145.7(7) . .
Lu7 Lu6 N1 56.3(4) . .
Lu9 Lu6 Lu5 59.7(9) . .
Lu8 Lu6 Lu5 119.1(7) 6_565 .
Lu2 Lu6 Lu5 35.9(3) . .
Lu1 Lu6 Lu5 97.1(4) 6_565 .
C39 Lu6 Lu5 134.7(6) . .
C38 Lu6 Lu5 143.2(5) . .
Lu7 Lu6 Lu5 68.6(4) . .
N1 Lu6 Lu5 58.1(3) . .
Lu9 Lu6 C62 81.2(10) . .
Lu8 Lu6 C62 90.4(7) 6_565 .
Lu2 Lu6 C62 167.1(7) . .
Lu1 Lu6 C62 115.9(6) 6_565 .
C39 Lu6 C62 37.30(15) . .
C38 Lu6 C62 63.8(2) . .
Lu7 Lu6 C62 148.7(7) . .
N1 Lu6 C62 120.6(5) . .
Lu5 Lu6 C62 140.0(7) . .
Lu9 Lu6 C40 71.0(10) . .
Lu8 Lu6 C40 143.0(8) 6_565 .
Lu2 Lu6 C40 108.7(6) . .
Lu1 Lu6 C40 158.7(6) 6_565 .
C39 Lu6 C40 37.30(18) . .
C38 Lu6 C40 70.3(3) . .
Lu7 Lu6 C40 145.7(6) . .
N1 Lu6 C40 143.3(7) . .
Lu5 Lu6 C40 97.9(5) . .
C62 Lu6 C40 58.4(2) . .
Lu9 Lu6 C18 124.3(13) . .
Lu8 Lu6 C18 107.5(9) 6_565 .
Lu2 Lu6 C18 63.0(3) . .
Lu1 Lu6 C18 95.7(5) 6_565 .
C39 Lu6 C18 71.6(3) . .
C38 Lu6 C18 54.5(2) . .
Lu7 Lu6 C18 78.5(5) . .
N1 Lu6 C18 130.3(5) . .
Lu5 Lu6 C18 88.8(4) . .
C62 Lu6 C18 108.6(4) . .
C40 Lu6 C18 69.6(3) . .
Lu1 Lu7 Lu3 67.4(8) 6_565 .
Lu1 Lu7 Lu2 121.9(9) 6_565 .
Lu3 Lu7 Lu2 143.6(10) . .
Lu1 Lu7 Lu8 30.6(6) 6_565 6_565
Lu3 Lu7 Lu8 92.7(8) . 6_565
Lu2 Lu7 Lu8 91.3(7) . 6_565
Lu1 Lu7 N1 73.9(5) 6_565 .
Lu3 Lu7 N1 70.6(5) . .
Lu2 Lu7 N1 78.5(5) . .
Lu8 Lu7 N1 65.0(5) 6_565 .
Lu1 Lu7 Lu4 17.8(4) 6_565 .
Lu3 Lu7 Lu4 54.5(5) . .
Lu2 Lu7 Lu4 123.0(6) . .
Lu8 Lu7 Lu4 38.3(5) 6_565 .
N1 Lu7 Lu4 59.5(4) . .
Lu1 Lu7 C3 124.8(8) 6_565 .
Lu3 Lu7 C3 120.9(7) . .
Lu2 Lu7 C3 84.5(5) . .
Lu8 Lu7 C3 126.3(7) 6_565 .
N1 Lu7 C3 160.0(7) . .
Lu4 Lu7 C3 140.2(6) . .
Lu1 Lu7 Lu6 69.2(6) 6_565 .
Lu3 Lu7 Lu6 123.0(7) . .
Lu2 Lu7 Lu6 52.7(5) . .
Lu8 Lu7 Lu6 38.6(5) 6_565 .
N1 Lu7 Lu6 63.2(4) . .
Lu4 Lu7 Lu6 73.7(4) . .
C3 Lu7 Lu6 113.7(6) . .
Lu1 Lu7 C15 87.1(7) 6_565 .
Lu3 Lu7 C15 96.9(7) . .
Lu2 Lu7 C15 117.8(6) . .
Lu8 Lu7 C15 101.3(6) 6_565 .
N1 Lu7 C15 160.0(7) . .
Lu4 Lu7 C15 100.6(6) . .
C3 Lu7 C15 39.95(18) . .
Lu6 Lu7 C15 115.9(6) . .
Lu1 Lu7 C2 150.4(9) 6_565 .
Lu3 Lu7 C2 100.7(7) . .
Lu2 Lu7 C2 84.3(5) . .
Lu8 Lu7 C2 163.0(7) 6_565 .
N1 Lu7 C2 129.4(6) . .
Lu4 Lu7 C2 152.1(7) . .
C3 Lu7 C2 37.07(15) . .
Lu6 Lu7 C2 134.1(7) . .
C15 Lu7 C2 66.9(3) . .
Lu1 Lu7 Lu1 41.0(6) 6_565 .
Lu3 Lu7 Lu1 30.2(5) . .
Lu2 Lu7 Lu1 133.8(5) . .
Lu8 Lu7 Lu1 62.7(5) 6_565 .
N1 Lu7 Lu1 56.4(4) . .
Lu4 Lu7 Lu1 25.2(2) . .
C3 Lu7 Lu1 141.7(6) . .
Lu6 Lu7 Lu1 94.2(4) . .
C15 Lu7 Lu1 105.0(6) . .
C2 Lu7 Lu1 130.7(6) . .
Lu1 Lu7 C12 125.9(9) 6_565 .
Lu3 Lu7 C12 67.1(6) . .
Lu2 Lu7 C12 112.1(6) . .
Lu8 Lu7 C12 156.4(8) 6_565 .
N1 Lu7 C12 115.4(6) . .
Lu4 Lu7 C12 119.7(6) . .
C3 Lu7 C12 61.8(2) . .
Lu6 Lu7 C12 164.7(7) . .
C15 Lu7 C12 71.0(3) . .
C2 Lu7 C12 33.66(14) . .
Lu1 Lu7 C12 97.1(5) . .
Lu1 Lu8 Lu4 48.5(7) . .
Lu1 Lu8 Lu6 119.6(13) . 6_565
Lu4 Lu8 Lu6 144.8(10) . 6_565
Lu1 Lu8 Lu7 37.0(7) . 6_565
Lu4 Lu8 Lu7 79.6(8) . 6_565
Lu6 Lu8 Lu7 82.6(8) 6_565 6_565
Lu1 Lu8 C77 98.6(8) . .
Lu4 Lu8 C77 98.9(7) . .
Lu6 Lu8 C77 116.3(9) 6_565 .
Lu7 Lu8 C77 117.5(7) 6_565 .
Lu1 Lu8 C78 122.1(10) . .
Lu4 Lu8 C78 91.0(8) . .
Lu6 Lu8 C78 116.2(9) 6_565 .
Lu7 Lu8 C78 155.2(8) 6_565 .
C77 Lu8 C78 41.0(2) . .
Lu1 Lu8 N1 74.0(7) . .
Lu4 Lu8 N1 69.1(6) . .
Lu6 Lu8 N1 75.7(6) 6_565 .
Lu7 Lu8 N1 62.1(5) 6_565 .
C77 Lu8 N1 168.0(8) . .
C78 Lu8 N1 135.5(7) . .
Lu1 Lu8 Lu1 42.7(8) . 6_565
Lu4 Lu8 Lu1 13.4(4) . 6_565
Lu6 Lu8 Lu1 132.3(8) 6_565 6_565
Lu7 Lu8 Lu1 68.8(5) 6_565 6_565
C77 Lu8 Lu1 110.7(6) . 6_565
C78 Lu8 Lu1 104.1(7) . 6_565
N1 Lu8 Lu1 57.5(4) . 6_565
Lu1 Lu8 Lu9 123.1(10) . 6_565
Lu4 Lu8 Lu9 126.4(8) . 6_565
Lu6 Lu8 Lu9 23.4(6) 6_565 6_565
Lu7 Lu8 Lu9 89.8(7) 6_565 6_565
C77 Lu8 Lu9 131.5(8) . 6_565
C78 Lu8 Lu9 114.0(7) . 6_565
N1 Lu8 Lu9 59.7(5) . 6_565
Lu1 Lu8 Lu9 116.6(6) 6_565 6_565
Lu1 Lu8 Lu3 19.5(5) . .
Lu4 Lu8 Lu3 46.3(6) . .
Lu6 Lu8 Lu3 109.8(8) 6_565 .
Lu7 Lu8 Lu3 33.4(4) 6_565 .
C77 Lu8 Lu3 117.7(6) . .
C78 Lu8 Lu3 133.8(7) . .
N1 Lu8 Lu3 54.5(4) . .
Lu1 Lu8 Lu3 35.5(3) 6_565 .
Lu9 Lu8 Lu3 107.0(6) 6_565 .
Lu1 Lu8 Lu8 68.2(9) . 6_565
Lu4 Lu8 Lu8 24.4(6) . 6_565
Lu6 Lu8 Lu8 127.5(6) 6_565 6_565
Lu7 Lu8 Lu8 90.7(5) 6_565 6_565
C77 Lu8 Lu8 112.9(5) . 6_565
C78 Lu8 Lu8 89.7(5) . 6_565
N1 Lu8 Lu8 55.9(4) . 6_565
Lu1 Lu8 Lu8 25.5(3) 6_565 6_565
Lu9 Lu8 Lu8 105.4(5) 6_565 6_565
Lu3 Lu8 Lu8 58.9(3) . 6_565
Lu1 Lu8 C76 112.9(9) . .
Lu4 Lu8 C76 133.4(7) . .
Lu6 Lu8 C76 81.1(8) 6_565 .
Lu7 Lu8 C76 108.6(7) 6_565 .
C77 Lu8 C76 35.8(2) . .
C78 Lu8 C76 62.2(3) . .
N1 Lu8 C76 155.8(7) . .
Lu1 Lu8 C76 143.2(6) 6_565 .
Lu9 Lu8 C76 99.9(7) 6_565 .
Lu3 Lu8 C76 130.5(6) . .
Lu8 Lu8 C76 148.2(4) 6_565 .
Lu6 Lu9 Lu5 91.4(10) . .
Lu6 Lu9 Lu2 53.4(8) . .
Lu5 Lu9 Lu2 38.1(3) . .
Lu6 Lu9 C41 114.5(12) . .
Lu5 Lu9 C41 124.4(8) . .
Lu2 Lu9 C41 132.1(8) . .
Lu6 Lu9 N1 77.9(9) . .
Lu5 Lu9 N1 63.7(4) . .
Lu2 Lu9 N1 64.1(4) . .
C41 Lu9 N1 163.2(9) . .
Lu6 Lu9 Lu8 29.0(8) . 6_565
Lu5 Lu9 Lu8 98.5(7) . 6_565
Lu2 Lu9 Lu8 66.7(6) . 6_565
C41 Lu9 Lu8 128.3(8) . 6_565
N1 Lu9 Lu8 57.7(5) . 6_565
Lu6 Lu9 C40 80.9(11) . .
Lu5 Lu9 C40 111.7(7) . .
Lu2 Lu9 C40 98.6(7) . .
C41 Lu9 C40 37.7(2) . .
N1 Lu9 C40 158.1(9) . .
Lu8 Lu9 C40 104.1(8) 6_565 .
Lu6 Lu9 C63 106.9(11) . .
Lu5 Lu9 C63 158.3(9) . .
Lu2 Lu9 C63 155.9(9) . .
C41 Lu9 C63 37.1(2) . .
N1 Lu9 C63 130.6(8) . .
Lu8 Lu9 C63 103.2(7) 6_565 .
C40 Lu9 C63 61.6(3) . .
Lu6 Lu9 Lu10 122.1(11) . .
Lu5 Lu9 Lu10 36.9(5) . .
Lu2 Lu9 Lu10 72.7(6) . .
C41 Lu9 Lu10 116.9(9) . .
N1 Lu9 Lu10 59.2(6) . .
Lu8 Lu9 Lu10 114.7(7) 6_565 .
C40 Lu9 Lu10 131.2(8) . .
C63 Lu9 Lu10 130.1(10) . .
Lu6 Lu9 C62 71.7(10) . .
Lu5 Lu9 C62 161.1(9) . .
Lu2 Lu9 C62 123.9(8) . .
C41 Lu9 C62 59.2(3) . .
N1 Lu9 C62 118.7(7) . .
Lu8 Lu9 C62 71.0(6) 6_565 .
C40 Lu9 C62 58.3(3) . .
C63 Lu9 C62 35.3(2) . .
Lu10 Lu9 C62 161.9(9) . .
Lu6 Lu9 C39 55.6(9) . .
Lu5 Lu9 C39 128.7(8) . .
Lu2 Lu9 C39 97.1(7) . .
C41 Lu9 C39 59.4(3) . .
N1 Lu9 C39 129.6(8) . .
Lu8 Lu9 C39 71.8(6) 6_565 .
C40 Lu9 C39 34.8(2) . .
C63 Lu9 C39 58.8(3) . .
Lu10 Lu9 C39 162.7(8) . .
C62 Lu9 C39 33.8(2) . .
Lu6 Lu9 C42 138.9(13) . .
Lu5 Lu9 C42 91.4(6) . .
Lu2 Lu9 C42 116.6(7) . .
C41 Lu9 C42 36.9(2) . .
N1 Lu9 C42 138.3(8) . .
Lu8 Lu9 C42 163.9(8) 6_565 .
C40 Lu9 C42 60.2(3) . .
C63 Lu9 C42 67.2(4) . .
Lu10 Lu9 C42 80.6(7) . .
C62 Lu9 C42 95.8(4) . .
C39 Lu9 C42 92.1(4) . .
Lu5 Lu10 Lu10 132.6(8) . 6_565
Lu5 Lu10 N1 72.2(9) . .
Lu10 Lu10 N1 69.7(5) 6_565 .
Lu5 Lu10 C24 114.5(10) . .
Lu10 Lu10 C24 94.8(5) 6_565 .
N1 Lu10 C24 160.9(9) . .
Lu5 Lu10 C23 111.3(10) . .
Lu10 Lu10 C23 113.3(5) 6_565 .
N1 Lu10 C23 163.8(10) . .
C24 Lu10 C23 33.4(3) . .
Lu5 Lu10 Lu9 60.5(9) . .
Lu10 Lu10 Lu9 116.7(5) 6_565 .
N1 Lu10 Lu9 58.1(6) . .
C24 Lu10 Lu9 141.1(9) . .
C23 Lu10 Lu9 108.8(8) . .
Lu5 Lu10 C25 87.6(9) . .
Lu10 Lu10 C25 95.8(4) 6_565 .
N1 Lu10 C25 129.7(9) . .
C24 Lu10 C25 37.9(3) . .
C23 Lu10 C25 66.5(5) . .
Lu9 Lu10 C25 144.6(9) . .
Lu5 Lu10 C22 77.4(8) . .
Lu10 Lu10 C22 144.8(5) 6_565 .
N1 Lu10 C22 145.5(10) . .
C24 Lu10 C22 50.9(4) . .
C23 Lu10 C22 33.9(3) . .
Lu9 Lu10 C22 92.9(7) . .
C25 Lu10 C22 63.3(4) . .
Lu5 Lu10 C44 127.7(10) . .
Lu10 Lu10 C44 99.1(4) 6_565 .
N1 Lu10 C44 133.6(8) . .
C24 Lu10 C44 58.0(5) . .
C23 Lu10 C44 31.6(3) . .
Lu9 Lu10 C44 93.1(8) . .
C25 Lu10 C44 95.4(7) . .
C22 Lu10 C44 58.5(4) . .
Lu5 Lu10 C47 146.1(11) . .
Lu10 Lu10 C47 61.3(4) 6_565 .
N1 Lu10 C47 131.0(7) . .
C24 Lu10 C47 35.3(3) . .
C23 Lu10 C47 54.6(5) . .
Lu9 Lu10 C47 149.1(10) . .
C25 Lu10 C47 58.7(5) . .
C22 Lu10 C47 83.4(6) . .
C44 Lu10 C47 59.0(5) . .
Lu5 Lu10 C7 54.2(6) . .
Lu10 Lu10 C7 142.5(4) 6_565 .
N1 Lu10 C7 125.4(9) . .
C24 Lu10 C7 60.8(4) . .
C23 Lu10 C7 62.7(4) . .
Lu9 Lu10 C7 98.4(8) . .
C25 Lu10 C7 47.2(3) . .
C22 Lu10 C7 33.6(2) . .
C44 Lu10 C7 91.5(6) . .
C47 Lu10 C7 95.4(6) . .
Lu5 Lu10 Lu2 16.5(5) . .
Lu10 Lu10 Lu2 120.7(4) 6_565 .
N1 Lu10 Lu2 55.9(5) . .
C24 Lu10 Lu2 130.8(7) . .
C23 Lu10 Lu2 125.7(7) . .
Lu9 Lu10 Lu2 51.5(6) . .
C25 Lu10 Lu2 100.9(7) . .
C22 Lu10 Lu2 92.2(6) . .
C44 Lu10 Lu2 134.7(7) . .
C47 Lu10 Lu2 158.9(8) . .
C7 Lu10 Lu2 70.7(5) . .
C9 C1 C5 121.2 . .
C9 C1 C2 113.7 . .
C5 C1 C2 109.5 . .
C9 C1 Lu2 93.49(15) . .
C5 C1 Lu2 54.83(16) . .
C2 C1 Lu2 82.50(18) . .
C9 C1 Lu5 67.75(19) . .
C5 C1 Lu5 63.10(17) . .
C2 C1 Lu5 106.31(15) . .
Lu2 C1 Lu5 29.81(17) . .
C9 C1 Lu7 96.3(2) . .
C5 C1 Lu7 79.6(3) . .
C2 C1 Lu7 52.9(2) . .
Lu2 C1 Lu7 31.2(2) . .
Lu5 C1 Lu7 53.8(3) . .
C12 C2 C3 116.0 . .
C12 C2 C1 129.4 . .
C3 C2 C1 107.5 . .
C12 C2 Lu7 78.4(3) . .
C3 C2 Lu7 66.8(3) . .
C1 C2 Lu7 97.1(3) . .
C12 C2 Lu2 107.25(14) . .
C3 C2 Lu2 70.23(14) . .
C1 C2 Lu2 64.28(15) . .
Lu7 C2 Lu2 34.5(3) . .
C12 C2 Lu3 51.97(14) . .
C3 C2 Lu3 84.28(16) . .
C1 C2 Lu3 111.69(14) . .
Lu7 C2 Lu3 26.5(3) . .
Lu2 C2 Lu3 57.66(15) . .
C2 C3 C4 107.4 . .
C2 C3 C15 116.9 . .
C4 C3 C15 125.9 . .
C2 C3 Lu7 76.1(3) . .
C4 C3 Lu7 90.9(4) . .
C15 C3 Lu7 72.3(4) . .
C2 C3 Lu2 77.49(14) . .
C4 C3 Lu2 57.30(15) . .
C15 C3 Lu2 103.09(15) . .
Lu7 C3 Lu2 36.0(3) . .
C5 C4 C3 109.0 . .
C5 C4 C18 109.7 . .
C3 C4 C18 121.9 . .
C5 C4 Lu2 62.63(18) . .
C3 C4 Lu2 87.47(19) . .
C18 C4 Lu2 74.13(16) . .
C5 C4 Lu7 87.9(3) . .
C3 C4 Lu7 55.7(2) . .
C18 C4 Lu7 84.4(2) . .
Lu2 C4 Lu7 34.3(3) . .
C1 C5 C4 105.7 . .
C1 C5 C6 121.6 . .
C4 C5 C6 128.3 . .
C1 C5 Lu2 87.86(19) . .
C4 C5 Lu2 75.94(19) . .
C6 C5 Lu2 85.6(2) . .
C1 C5 Lu5 85.57(18) . .
C4 C5 Lu5 108.87(19) . .
C6 C5 Lu5 59.51(18) . .
Lu2 C5 Lu5 33.64(19) . .
C7 C6 C20 106.3 . .
C7 C6 C5 122.2 . .
C20 C6 C5 121.3 . .
C7 C6 Lu5 69.9(3) . .
C20 C6 Lu5 84.46(19) . .
C5 C6 Lu5 83.3(2) . .
C7 C6 Lu2 103.26(15) . .
C20 C6 Lu2 85.02(15) . .
C5 C6 Lu2 55.05(14) . .
Lu5 C6 Lu2 35.1(2) . .
C6 C7 C22 108.9 . .
C6 C7 C8 103.5 . .
C22 C7 C8 132.3 . .
C6 C7 Lu5 70.0(3) . .
C22 C7 Lu5 85.8(2) . .
C8 C7 Lu5 73.4(2) . .
C6 C7 Lu10 99.6(5) . .
C22 C7 Lu10 65.1(4) . .
C8 C7 Lu10 75.8(4) . .
Lu5 C7 Lu10 31.7(5) . .
C9 C8 C25 125.5 . .
C9 C8 C7 140.4 . .
C25 C8 C7 86.8 . .
C9 C8 Lu5 87.8(2) . .
C25 C8 Lu5 93.3(3) . .
C7 C8 Lu5 65.97(19) . .
C9 C8 Lu10 101.7(4) . .
C25 C8 Lu10 62.8(5) . .
C7 C8 Lu10 71.0(4) . .
Lu5 C8 Lu10 30.8(5) . .
C8 C9 C1 107.7 . .
C8 C9 C10 126.4 . .
C1 C9 C10 122.0 . .
C8 C9 Lu5 60.31(18) . .
C1 C9 Lu5 81.3(2) . .
C10 C9 Lu5 106.62(15) . .
C8 C9 Lu2 84.35(15) . .
C1 C9 Lu2 56.28(12) . .
C10 C9 Lu2 106.26(13) . .
Lu5 C9 Lu2 28.74(19) . .
C11 C10 C27 135.0 . .
C11 C10 C9 118.0 . .
C27 C10 C9 103.6 . .
C10 C11 C30 122.7 . .
C10 C11 C12 127.5 . .
C30 C11 C12 105.2 . .
C10 C11 Lu3 112.46(14) . .
C30 C11 Lu3 76.84(14) . .
C12 C11 Lu3 56.19(14) . .
C13 C12 C2 122.7 . .
C13 C12 C11 124.3 . .
C2 C12 C11 109.0 . .
C13 C12 Lu3 65.20(19) . .
C2 C12 Lu3 99.44(16) . .
C11 C12 Lu3 88.54(19) . .
C13 C12 Lu7 82.6(3) . .
C2 C12 Lu7 68.0(3) . .
C11 C12 Lu7 100.0(3) . .
Lu3 C12 Lu7 31.5(3) . .
C12 C13 C32 124.4 . .
C12 C13 C14 119.3 . .
C32 C13 C14 107.0 . .
C12 C13 Lu3 79.9(2) . .
C32 C13 Lu3 79.44(18) . .
C14 C13 Lu3 80.2(2) . .
C12 C13 Lu7 67.4(3) . .
C32 C13 Lu7 108.2(3) . .
C14 C13 Lu7 67.6(3) . .
Lu3 C13 Lu7 29.1(2) . .
C15 C14 C34 119.0 . .
C15 C14 C13 124.9 . .
C34 C14 C13 109.2 . .
C15 C14 Lu3 96.99(16) . .
C34 C14 Lu3 82.6(2) . .
C13 C14 Lu3 63.4(2) . .
C15 C14 Lu7 66.0(3) . .
C34 C14 Lu7 100.8(3) . .
C13 C14 Lu7 80.8(3) . .
Lu3 C14 Lu7 31.2(3) . .
C14 C15 C16 124.7 . .
C14 C15 C3 119.0 . .
C16 C15 C3 108.8 . .
C14 C15 Lu7 85.0(4) . .
C16 C15 Lu7 88.9(3) . .
C3 C15 Lu7 67.8(3) . .
C14 C15 Lu3 57.23(14) . .
C16 C15 Lu3 101.73(17) . .
C3 C15 Lu3 87.31(18) . .
Lu7 C15 Lu3 28.0(3) . .
C36 C16 C17 106.2 . .
C36 C16 C15 121.0 . .
C17 C16 C15 124.3 . .
C36 C16 Lu7 96.6(2) . .
C17 C16 Lu7 92.0(3) . .
C15 C16 Lu7 57.1(2) . .
C38 C17 C16 108.0 . .
C38 C17 C18 92.6 . .
C16 C17 C18 124.0 . .
C38 C17 Lu6 50.38(19) . .
C16 C17 Lu6 94.2(3) . .
C18 C17 Lu6 60.1(3) . .
C19 C18 C17 135.1 . .
C19 C18 C4 118.2 . .
C17 C18 C4 106.6 . .
C19 C18 Lu2 87.30(18) . .
C17 C18 Lu2 110.64(18) . .
C4 C18 Lu2 65.05(14) . .
C19 C18 Lu6 77.7(3) . .
C17 C18 Lu6 87.6(3) . .
C4 C18 Lu6 107.0(2) . .
Lu2 C18 Lu6 43.8(2) . .
C18 C19 C20 128.3 . .
C18 C19 C40 119.1 . .
C20 C19 C40 89.5 . .
C18 C19 Lu6 68.1(3) . .
C20 C19 Lu6 92.2(3) . .
C40 C19 Lu6 64.2(2) . .
C18 C19 Lu2 58.88(15) . .
C20 C19 Lu2 75.40(15) . .
C40 C19 Lu2 99.77(12) . .
Lu6 C19 Lu2 39.5(2) . .
C18 C19 Lu9 90.7(3) . .
C20 C19 Lu9 72.2(4) . .
C40 C19 Lu9 53.5(3) . .
Lu6 C19 Lu9 23.6(3) . .
Lu2 C19 Lu9 46.7(3) . .
C21 C20 C6 108.5 . .
C21 C20 C19 138.0 . .
C6 C20 C19 108.5 . .
C21 C20 Lu5 81.9(2) . .
C6 C20 Lu5 59.28(15) . .
C19 C20 Lu5 100.7(2) . .
C21 C20 Lu2 110.08(13) . .
C6 C20 Lu2 61.66(12) . .
C19 C20 Lu2 71.89(14) . .
Lu5 C20 Lu2 30.6(2) . .
C21 C20 Lu9 76.3(4) . .
C6 C20 Lu9 102.7(3) . .
C19 C20 Lu9 76.8(4) . .
Lu5 C20 Lu9 44.8(3) . .
Lu2 C20 Lu9 47.0(3) . .
C42 C21 C22 118.0 . .
C42 C21 C20 123.6 . .
C22 C21 C20 108.4 . .
C42 C21 Lu5 104.90(14) . .
C22 C21 Lu5 66.79(18) . .
C20 C21 Lu5 65.5(2) . .
C42 C21 Lu9 67.4(3) . .
C22 C21 Lu9 102.5(3) . .
C20 C21 Lu9 73.0(4) . .
Lu5 C21 Lu9 42.9(3) . .
C23 C22 C21 113.6 . .
C23 C22 C7 128.8 . .
C21 C22 C7 107.8 . .
C23 C22 Lu10 66.8(5) . .
C21 C22 Lu10 95.0(5) . .
C7 C22 Lu10 81.3(5) . .
C23 C22 Lu5 99.4(2) . .
C21 C22 Lu5 81.40(18) . .
C7 C22 Lu5 58.34(15) . .
Lu10 C22 Lu5 32.6(5) . .
C24 C23 C44 125.8 . .
C24 C23 C22 97.5 . .
C44 C23 C22 127.8 . .
C24 C23 Lu10 71.7(5) . .
C44 C23 Lu10 87.6(4) . .
C22 C23 Lu10 79.3(5) . .
C23 C24 C47 107.2 . .
C23 C24 C25 132.3 . .
C47 C24 C25 109.3 . .
C23 C24 Lu10 74.9(5) . .
C47 C24 Lu10 86.5(5) . .
C25 C24 Lu10 77.7(5) . .
C8 C25 C24 134.1 . .
C8 C25 C26 107.6 . .
C24 C25 C26 107.0 . .
C8 C25 Lu10 85.5(5) . .
C24 C25 Lu10 64.4(5) . .
C26 C25 Lu10 91.5(4) . .
C8 C25 Lu5 55.32(18) . .
C24 C25 Lu5 87.78(18) . .
C26 C25 Lu5 103.66(15) . .
Lu10 C25 Lu5 30.5(5) . .
C27 C26 C48 124.2 . .
C27 C26 C25 119.1 . .
C48 C26 C25 108.1 . .
C27 C26 Lu10 99.3(4) . .
C48 C26 Lu10 82.3(4) . .
C25 C26 Lu10 56.6(3) . .
C10 C27 C26 136.4 . .
C10 C27 C28 106.9 . .
C26 C27 C28 110.5 . .
C50 C28 C29 108.8 . .
C50 C28 C27 124.9 . .
C29 C28 C27 117.5 . .
C30 C29 C52 117.8 . .
C30 C29 C28 128.7 . .
C52 C29 C28 109.1 . .
C29 C30 C31 120.8 . .
C29 C30 C11 108.9 . .
C31 C30 C11 126.3 . .
C29 C30 Lu3 116.94(14) . .
C31 C30 Lu3 67.58(16) . .
C11 C30 Lu3 72.87(16) . .
C32 C31 C54 111.5 . .
C32 C31 C30 124.4 . .
C54 C31 C30 118.5 . .
C32 C31 Lu3 61.78(16) . .
C54 C31 Lu3 104.56(17) . .
C30 C31 Lu3 82.93(19) . .
C31 C32 C33 125.5 . .
C31 C32 C13 115.2 . .
C33 C32 C13 108.0 . .
C31 C32 Lu3 87.05(18) . .
C33 C32 Lu3 83.4(2) . .
C13 C32 Lu3 64.11(17) . .
C31 C32 Lu1 83.97(19) . .
C33 C32 Lu1 62.13(15) . .
C13 C32 Lu1 92.5(2) . .
Lu3 C32 Lu1 30.49(19) . .
C56 C33 C32 119.3 . .
C56 C33 C34 119.3 . .
C32 C33 C34 109.4 . .
C56 C33 Lu1 64.3(2) . .
C32 C33 Lu1 88.0(2) . .
C34 C33 Lu1 84.7(2) . .
C56 C33 Lu3 95.97(16) . .
C32 C33 Lu3 64.05(19) . .
C34 C33 Lu3 74.23(16) . .
Lu1 C33 Lu3 32.7(2) . .
C35 C34 C14 118.4 . .
C35 C34 C33 126.4 . .
C14 C34 C33 106.1 . .
C35 C34 Lu3 98.78(17) . .
C14 C34 Lu3 64.65(17) . .
C33 C34 Lu3 73.90(14) . .
C35 C34 Lu1 82.4(2) . .
C14 C34 Lu1 95.49(18) . .
C33 C34 Lu1 64.38(19) . .
Lu3 C34 Lu1 30.91(19) . .
C35 C34 Lu4 63.57(17) . .
C14 C34 Lu4 95.14(17) . .
C33 C34 Lu4 85.24(15) . .
Lu3 C34 Lu4 38.2(2) . .
Lu1 C34 Lu4 21.54(15) . .
C34 C35 C58 135.6 . .
C34 C35 C36 137.4 . .
C58 C35 C36 79.8 . .
C34 C35 Lu4 92.6(2) . .
C58 C35 Lu4 64.9(2) . .
C36 C35 Lu4 82.55(18) . .
C34 C35 Lu1 74.65(19) . .
C58 C35 Lu1 73.2(2) . .
C36 C35 Lu1 103.14(17) . .
Lu4 C35 Lu1 21.00(16) . .
C34 C35 Lu3 59.48(14) . .
C58 C35 Lu3 99.67(14) . .
C36 C35 Lu3 98.18(13) . .
Lu4 C35 Lu3 36.1(2) . .
Lu1 C35 Lu3 28.44(18) . .
C16 C36 C37 108.1 . .
C16 C36 C35 98.3 . .
C37 C36 C35 138.6 . .
C16 C36 Lu4 97.17(18) . .
C37 C36 Lu4 83.64(19) . .
C35 C36 Lu4 61.49(17) . .
C60 C37 C36 115.3 . .
C60 C37 C38 123.7 . .
C36 C37 C38 107.1 . .
C60 C37 Lu6 85.9(2) . .
C36 C37 Lu6 99.8(2) . .
C38 C37 Lu6 50.8(2) . .
C17 C38 C39 138.0 . .
C17 C38 C37 106.4 . .
C39 C38 C37 114.6 . .
C17 C38 Lu6 99.1(3) . .
C39 C38 Lu6 67.6(3) . .
C37 C38 Lu6 97.6(3) . .
C38 C39 C62 112.2 . .
C38 C39 C40 129.6 . .
C62 C39 C40 105.4 . .
C38 C39 Lu6 73.0(4) . .
C62 C39 Lu6 81.0(3) . .
C40 C39 Lu6 81.4(4) . .
C38 C39 Lu9 99.3(3) . .
C62 C39 Lu9 70.5(4) . .
C40 C39 Lu9 63.0(4) . .
Lu6 C39 Lu9 26.3(4) . .
C41 C40 C39 108.8 . .
C41 C40 C19 141.0 . .
C39 C40 C19 98.5 . .
C41 C40 Lu9 68.1(4) . .
C39 C40 Lu9 82.2(4) . .
C19 C40 Lu9 89.4(4) . .
C41 C40 Lu6 93.5(3) . .
C39 C40 Lu6 61.3(3) . .
C19 C40 Lu6 75.5(3) . .
Lu9 C40 Lu6 28.1(4) . .
C63 C41 C40 108.5 . .
C63 C41 C42 130.2 . .
C40 C41 C42 109.7 . .
C63 C41 Lu9 74.7(4) . .
C40 C41 Lu9 74.2(5) . .
C42 C41 Lu9 86.2(4) . .
C63 C41 Lu6 74.2(2) . .
C40 C41 Lu6 56.1(2) . .
C42 C41 Lu6 102.5(2) . .
Lu9 C41 Lu6 21.2(4) . .
C43 C42 C21 125.9 . .
C43 C42 C41 102.0 . .
C21 C42 C41 116.1 . .
C43 C42 Lu9 87.3(4) . .
C21 C42 Lu9 83.4(3) . .
C41 C42 Lu9 56.9(3) . .
C42 C43 C44 115.0 . .
C42 C43 C65 129.5 . .
C44 C43 C65 108.2 . .
C42 C43 Lu9 64.4(3) . .
C44 C43 Lu9 106.3(3) . .
C65 C43 Lu9 79.7(3) . .
C23 C44 C43 117.9 . .
C23 C44 C45 122.9 . .
C43 C44 C45 108.0 . .
C23 C44 Lu10 60.7(4) . .
C43 C44 Lu10 91.4(4) . .
C45 C44 Lu10 87.2(4) . .
C46 C45 C66 133.5 . .
C46 C45 C44 110.3 . .
C66 C45 C44 108.1 . .
C46 C45 Lu10 74.9(4) . .
C66 C45 Lu10 100.3(4) . .
C44 C45 Lu10 63.5(3) . .
C47 C46 C45 127.7 . .
C47 C46 C69 129.0 . .
C45 C46 C69 98.9 . .
C47 C46 Lu10 66.6(4) . .
C45 C46 Lu10 79.1(4) . .
C69 C46 Lu10 110.5(3) . .
C46 C47 C24 124.7 . .
C46 C47 C48 117.4 . .
C24 C47 C48 107.0 . .
C46 C47 Lu10 87.8(4) . .
C24 C47 Lu10 58.2(4) . .
C48 C47 Lu10 92.2(4) . .
C49 C48 C26 124.3 . .
C49 C48 C47 116.7 . .
C26 C48 C47 107.9 . .
C48 C49 C70 124.3 . .
C48 C49 C50 113.0 . .
C70 C49 C50 113.6 . .
C28 C50 C51 104.6 . .
C28 C50 C49 121.5 . .
C51 C50 C49 123.1 . .
C72 C51 C52 114.4 . .
C72 C51 C50 123.0 . .
C52 C51 C50 110.8 . .
C53 C52 C29 119.6 . .
C53 C52 C51 121.0 . .
C29 C52 C51 106.2 . .
C54 C53 C74 105.4 . .
C54 C53 C52 119.9 . .
C74 C53 C52 132.0 . .
C53 C54 C55 108.5 . .
C53 C54 C31 121.2 . .
C55 C54 C31 120.2 . .
C75 C55 C56 105.8 . .
C75 C55 C54 105.5 . .
C56 C55 C54 126.9 . .
C75 C55 Lu1 76.8(2) . .
C56 C55 Lu1 57.67(17) . .
C54 C55 Lu1 89.83(19) . .
C75 C55 Lu8 56.5(3) . .
C56 C55 Lu8 65.8(3) . .
C54 C55 Lu8 99.1(2) . .
Lu1 C55 Lu8 20.8(3) . .
C55 C56 C33 111.9 . .
C55 C56 C57 142.9 . .
C33 C56 C57 101.2 . .
C55 C56 Lu1 91.9(2) . .
C33 C56 Lu1 82.7(3) . .
C57 C56 Lu1 75.7(2) . .
C55 C56 Lu8 87.2(3) . .
C33 C56 Lu8 104.6(3) . .
C57 C56 Lu8 68.0(3) . .
Lu1 C56 Lu8 22.3(3) . .
C55 C56 Lu4 109.77(14) . .
C33 C56 Lu4 81.08(18) . .
C57 C56 Lu4 58.31(16) . .
Lu1 C56 Lu4 18.6(2) . .
Lu8 C56 Lu4 27.8(3) . .
C77 C57 C58 108.0 . .
C77 C57 C56 88.9 . .
C58 C57 C56 146.0 . .
C77 C57 Lu1 72.1(2) . .
C58 C57 Lu1 90.9(2) . .
C56 C57 Lu1 65.9(2) . .
C77 C57 Lu4 78.15(19) . .
C58 C57 Lu4 66.65(18) . .
C56 C57 Lu4 89.3(2) . .
Lu1 C57 Lu4 24.45(18) . .
C77 C57 Lu8 49.6(3) . .
C58 C57 Lu8 90.3(3) . .
C56 C57 Lu8 78.4(3) . .
Lu1 C57 Lu8 24.4(3) . .
Lu4 C57 Lu8 31.1(3) . .
C57 C58 C59 108.0 . .
C57 C58 C35 87.1 . .
C59 C58 C35 142.7 . .
C57 C58 Lu4 78.69(19) . .
C59 C58 Lu4 73.2(2) . .
C35 C58 Lu4 76.9(2) . .
C57 C58 Lu1 58.76(17) . .
C59 C58 Lu1 84.37(17) . .
C35 C58 Lu1 74.6(2) . .
Lu4 C58 Lu1 20.20(14) . .
C57 C58 Lu8 61.0(3) . .
C59 C58 Lu8 65.4(3) . .
C35 C58 Lu8 95.6(3) . .
Lu4 C58 Lu8 26.3(3) . .
Lu1 C58 Lu8 21.1(2) . .
C58 C59 C78 108.0 . .
C58 C59 C60 109.3 . .
C78 C59 C60 135.5 . .
C58 C59 Lu4 71.0(2) . .
C78 C59 Lu4 79.54(18) . .
C60 C59 Lu4 90.39(18) . .
C58 C59 Lu8 85.9(3) . .
C78 C59 Lu8 49.4(3) . .
C60 C59 Lu8 110.7(3) . .
Lu4 C59 Lu8 30.2(3) . .
C37 C60 C61 123.1 . .
C37 C60 C59 120.2 . .
C61 C60 C59 103.9 . .
C37 C60 Lu4 87.41(17) . .
C61 C60 Lu4 88.29(17) . .
C59 C60 Lu4 57.17(15) . .
C62 C61 C60 109.9 . .
C62 C61 C80 125.3 . .
C60 C61 C80 124.7 . .
C62 C61 Lu6 61.7(3) . .
C60 C61 Lu6 88.1(3) . .
C80 C61 Lu6 113.7(2) . .
C62 C61 Lu9 56.9(3) . .
C60 C61 Lu9 110.8(3) . .
C80 C61 Lu9 97.5(3) . .
Lu6 C61 Lu9 22.8(3) . .
C61 C62 C63 111.3 . .
C61 C62 C39 128.8 . .
C63 C62 C39 109.8 . .
C61 C62 Lu6 87.3(3) . .
C63 C62 Lu6 92.4(3) . .
C39 C62 Lu6 61.7(3) . .
C61 C62 Lu9 95.1(3) . .
C63 C62 Lu9 65.4(4) . .
C39 C62 Lu9 75.7(4) . .
Lu6 C62 Lu9 27.1(4) . .
C41 C63 C64 118.7 . .
C41 C63 C62 107.2 . .
C64 C63 C62 127.1 . .
C41 C63 Lu9 68.2(4) . .
C64 C63 Lu9 94.0(4) . .
C62 C63 Lu9 79.3(5) . .
C41 C63 Lu6 76.7(3) . .
C64 C63 Lu6 108.7(2) . .
C62 C63 Lu6 56.8(2) . .
Lu9 C63 Lu6 22.6(4) . .
C65 C64 C63 112.1 . .
C65 C64 C81 121.2 . .
C63 C64 C81 114.9 . .
C65 C64 Lu9 84.5(4) . .
C63 C64 Lu9 55.1(3) . .
C81 C64 Lu9 94.9(3) . .
C64 C65 C43 126.3 . .
C64 C65 C66 120.9 . .
C43 C65 C66 107.1 . .
C45 C66 C65 108.1 . .
C45 C66 C67 129.3 . .
C65 C66 C67 113.8 . .
C68 C67 C82 119.7 . .
C68 C67 C66 99.2 . .
C82 C67 C66 122.6 . .
C67 C68 C85 116.7 . .
C67 C68 C69 129.2 . .
C85 C68 C69 107.3 . .
C70 C69 C68 108.3 . .
C70 C69 C46 114.0 . .
C68 C69 C46 126.2 . .
C69 C70 C71 108.0 . .
C69 C70 C49 118.0 . .
C71 C70 C49 121.3 . .
C85 C71 C70 107.4 . .
C85 C71 C72 116.9 . .
C70 C71 C72 124.5 . .
C51 C72 C73 115.0 . .
C51 C72 C71 113.9 . .
C73 C72 C71 120.3 . .
C74 C73 C72 130.8 . .
C74 C73 C86 109.2 . .
C72 C73 C86 118.9 . .
C53 C74 C75 104.8 . .
C53 C74 C73 103.7 . .
C75 C74 C73 116.0 . .
C55 C75 C74 104.9 . .
C55 C75 C76 128.0 . .
C74 C75 C76 125.4 . .
C55 C75 Lu8 97.4(3) . .
C74 C75 Lu8 117.0(3) . .
C76 C75 Lu8 72.8(3) . .
C55 C75 Lu1 74.61(18) . .
C74 C75 Lu1 118.30(17) . .
C76 C75 Lu1 90.7(2) . .
Lu8 C75 Lu1 23.2(3) . .
C75 C76 C87 109.8 . .
C75 C76 C77 101.0 . .
C87 C76 C77 112.6 . .
C75 C76 Lu8 74.5(3) . .
C87 C76 Lu8 79.9(3) . .
C77 C76 Lu8 52.7(3) . .
C57 C77 C78 108.0 . .
C57 C77 C76 140.2 . .
C78 C77 C76 111.7 . .
C57 C77 Lu8 97.4(4) . .
C78 C77 Lu8 72.9(4) . .
C76 C77 Lu8 91.5(5) . .
C57 C77 Lu1 73.3(2) . .
C78 C77 Lu1 90.5(2) . .
C76 C77 Lu1 103.2(2) . .
Lu8 C77 Lu1 26.2(3) . .
C57 C77 Lu4 69.06(18) . .
C78 C77 Lu4 70.8(2) . .
C76 C77 Lu4 121.96(16) . .
Lu8 C77 Lu4 31.4(4) . .
Lu1 C77 Lu4 23.60(19) . .
C79 C78 C59 106.3 . .
C79 C78 C77 143.4 . .
C59 C78 C77 108.0 . .
C79 C78 Lu8 96.1(4) . .
C59 C78 Lu8 99.2(4) . .
C77 C78 Lu8 66.1(4) . .
C79 C78 Lu4 106.36(19) . .
C59 C78 Lu4 66.36(17) . .
C77 C78 Lu4 76.60(19) . .
Lu8 C78 Lu4 32.9(4) . .
C79 C78 Lu1 112.37(13) . .
C59 C78 Lu1 85.2(2) . .
C77 C78 Lu1 58.89(15) . .
Lu8 C78 Lu1 18.9(4) . .
Lu4 C78 Lu1 21.55(14) . .
C78 C79 C88 98.6 . .
C78 C79 C80 129.4 . .
C88 C79 C80 120.0 . .
C78 C79 Lu8 53.5(3) . .
C88 C79 Lu8 76.7(3) . .
C80 C79 Lu8 102.4(3) . .
C81 C80 C79 120.0 . .
C81 C80 C61 118.2 . .
C79 C80 C61 114.4 . .
C80 C81 C82 120.0 . .
C80 C81 C64 121.0 . .
C82 C81 C64 117.5 . .
C81 C82 C83 120.0 . .
C81 C82 C67 120.2 . .
C83 C82 C67 118.0 . .
C88 C83 C82 120.0 . .
C88 C83 C84 114.3 . .
C82 C83 C84 121.5 . .
C83 C84 C85 119.4 . .
C83 C84 C86 104.3 . .
C85 C84 C86 119.3 . .
C84 C85 C71 123.5 . .
C84 C85 C68 120.3 . .
C71 C85 C68 108.9 . .
C87 C86 C84 104.9 . .
C87 C86 C73 126.4 . .
C84 C86 C73 120.5 . .
C86 C87 C88 112.5 . .
C86 C87 C76 118.2 . .
C88 C87 C76 119.2 . .
C86 C87 Lu8 99.4(3) . .
C88 C87 Lu8 73.2(3) . .
C76 C87 Lu8 67.8(3) . .
C83 C88 C79 120.0 . .
C83 C88 C87 101.3 . .
C79 C88 C87 132.3 . .
C83 C88 Lu8 104.5(3) . .
C79 C88 Lu8 72.2(3) . .
C87 C88 Lu8 75.3(3) . .
N2A Ni1A N2A 177.9(4) . 6_565
N2A Ni1A N3A 90.0(2) . .
N2A Ni1A N3A 90.0(2) 6_565 .
N2A Ni1A N1A 90.0(2) . .
N2A Ni1A N1A 90.0(2) 6_565 .
N3A Ni1A N1A 178.9(4) . .
C6A N2A C13A 104.4(7) . .
C6A N2A Ni1A 127.7(6) . .
C13A N2A Ni1A 127.8(6) . .
C3A C2A C1A 112.6(7) . .
N4A Ni2A N4A 180.0(3) 6_565 2_756
N4A Ni2A N4A 89.5(5) 6_565 5_766
N4A Ni2A N4A 90.5(5) 2_756 5_766
N4A Ni2A N4A 90.5(5) 6_565 .
N4A Ni2A N4A 89.5(5) 2_756 .
N4A Ni2A N4A 180.0 5_766 .
C15A N3A C15A 104.6(10) 6_565 .
C15A N3A Ni1A 127.7(5) 6_565 .
C15A N3A Ni1A 127.7(5) . .
C3A C3A C4A 106.4(4) 6_565 .
C3A C3A C2A 128.5(5) 6_565 .
C4A C3A C2A 125.0(7) . .
N1A C4A C5A 124.8(7) . .
N1A C4A C3A 111.2(7) . .
C5A C4A C3A 124.0(7) . .
C27A N4A C20A 103.9(8) . .
C27A N4A Ni2A 127.7(6) . .
C20A N4A Ni2A 128.4(7) . .
C6A C5A C4A 124.7(7) . .
C5A C6A N2A 125.2(7) . .
C5A C6A C7A 123.7(7) . .
N2A C6A C7A 111.1(7) . .
C10A C7A C6A 106.2(7) . .
C10A C7A C8A 129.8(8) . .
C6A C7A C8A 124.0(8) . .
C7A C8A C9A 111.8(8) . .
C7A C10A C13A 107.3(7) . .
C7A C10A C11A 128.7(8) . .
C13A C10A C11A 124.1(8) . .
C10A C11A C12A 112.8(8) . .
C14A C13A N2A 124.9(7) . .
C14A C13A C10A 124.1(7) . .
N2A C13A C10A 111.0(7) . .
C13A C14A C15A 124.8(7) . .
C14A C15A N3A 124.7(8) . .
C14A C15A C16A 124.6(8) . .
N3A C15A C16A 110.7(8) . .
C16A C16A C15A 107.0(5) 6_565 .
C16A C16A C17A 129.0(5) 6_565 .
C15A C16A C17A 123.9(8) . .
C16A C17A C18A 114.1(8) . .
C20A C19A C20A 124.1(12) . 2_756
C19A C20A N4A 124.8(9) . .
C19A C20A C21A 123.9(9) . .
N4A C20A C21A 111.3(9) . .
C24A C21A C20A 106.8(9) . .
C24A C21A C22A 127.6(10) . .
C20A C21A C22A 125.6(10) . .
C21A C22A C23A 112.6(9) . .
C21A C24A C27A 106.5(9) . .
C21A C24A C25A 129.5(10) . .
C27A C24A C25A 123.9(10) . .
C26A C25A C24A 113.4(10) . .
N4A C27A C28A 124.8(10) . .
N4A C27A C24A 111.6(9) . .
C28A C27A C24A 123.7(10) . .
C27A C28A C27A 124.5(14) . 6_565
C4A N1A C4A 104.8(10) . 6_565
C4A N1A Ni1A 127.6(5) . .
C4A N1A Ni1A 127.6(5) 6_565 .
C2D C1D C2D 123(5) 6 .
C3D C4D C3D 120(3) 6 .
C1D C2D C3D 117(3) . .
C2D C3D C4D 118(2) . .

loop_
_geom_bond_atom_site_label_1
_geom_bond_atom_site_label_2
_geom_bond_distance
_geom_bond_site_symmetry_2
Lu1 Lu4 1.028(7) .
Lu1 Lu8 1.066(12) .
Lu1 Lu7 1.259(12) 6_565
Lu1 Lu3 1.431(9) .
Lu1 Lu1 1.676(15) 6_565
Lu1 Lu6 2.147(14) 6_565
Lu1 N1 2.162(11) .
Lu1 C56 2.262(6) .
Lu1 Lu8 2.296(14) 6_565
Lu1 C77 2.385(9) .
Lu1 C57 2.401(7) .
Lu1 Lu7 2.409(13) .
N1 Lu3 2.109(12) .
N1 Lu4 2.132(13) .
N1 Lu7 2.142(13) 6_565
N1 Lu7 2.142(13) .
N1 Lu1 2.162(11) 6_565
N1 Lu8 2.198(14) 6_565
N1 Lu8 2.198(14) .
N1 Lu9 2.244(14) 6_565
N1 Lu9 2.244(13) .
N1 Lu10 2.27(2) 6_565
N1 Lu10 2.27(2) .
Lu2 Lu5 1.408(8) .
Lu2 Lu7 1.525(13) .
Lu2 Lu6 1.792(9) .
Lu2 C5 1.992(6) .
Lu2 C4 2.176(6) .
Lu2 Lu9 2.222(15) .
Lu2 C18 2.308(6) .
Lu2 C6 2.423(7) .
Lu2 C1 2.435(6) .
Lu2 Lu1 2.437(8) 6_565
Lu2 Lu8 2.490(14) 6_565
Lu3 Lu7 1.319(13) 6_565
Lu3 Lu7 1.319(13) .
Lu3 Lu1 1.431(9) 6_565
Lu3 Lu4 1.754(11) .
Lu3 C13 2.142(7) .
Lu3 C12 2.323(8) .
Lu3 C32 2.341(7) .
Lu3 C14 2.360(7) .
Lu3 Lu8 2.391(14) .
Lu3 Lu8 2.392(14) 6_565
Lu4 Lu1 1.028(7) 6_565
Lu4 Lu8 1.354(14) 6_565
Lu4 Lu8 1.354(14) .
Lu4 Lu7 2.151(12) .
Lu4 Lu7 2.151(12) 6_565
Lu4 C58 2.293(7) .
Lu4 C59 2.321(9) .
Lu4 C57 2.449(7) .
Lu4 C35 2.466(8) .
Lu5 Lu10 1.42(2) .
Lu5 Lu9 2.064(14) .
Lu5 C7 2.197(7) .
Lu5 C6 2.198(7) .
Lu5 C8 2.305(7) .
Lu5 Lu6 2.390(12) .
Lu5 C5 2.533(9) .
Lu5 C20 2.545(8) .
Lu5 C22 2.574(8) .
Lu5 Lu7 2.613(14) .
Lu6 Lu9 1.157(16) .
Lu6 Lu8 1.410(15) 6_565
Lu6 Lu1 2.146(14) 6_565
Lu6 C39 2.154(9) .
Lu6 C38 2.228(11) .
Lu6 Lu7 2.243(15) .
Lu6 C62 2.416(10) .
Lu6 C40 2.427(12) .
Lu6 C18 2.479(11) .
Lu7 Lu1 1.259(12) 6_565
Lu7 Lu8 1.935(16) 6_565
Lu7 C3 2.236(10) .
Lu7 C15 2.301(11) .
Lu7 C2 2.361(10) .
Lu7 C12 2.495(11) .
Lu8 Lu6 1.410(15) 6_565
Lu8 Lu7 1.935(16) 6_565
Lu8 C77 1.979(11) .
Lu8 C78 2.068(13) .
Lu8 Lu1 2.296(14) 6_565
Lu8 Lu9 2.306(19) 6_565
Lu8 Lu8 2.47(3) 6_565
Lu8 C76 2.486(13) .
Lu9 C41 2.241(13) .
Lu9 Lu8 2.306(19) 6_565
Lu9 C40 2.324(14) .
Lu9 C63 2.327(13) .
Lu9 Lu10 2.35(2) .
Lu9 C62 2.514(15) .
Lu9 C39 2.584(16) .
Lu9 C42 2.670(16) .
Lu10 Lu10 1.58(3) 6_565
Lu10 C24 2.28(2) .
Lu10 C23 2.32(2) .
Lu10 C25 2.471(18) .
Lu10 C22 2.479(17) .
Lu10 C44 2.66(2) .
Lu10 C47 2.68(2) .
Lu10 C7 2.702(17) .
C1 C9 1.4736 .
C1 C5 1.4770 .
C1 C2 1.4804 .
C2 C12 1.4116 .
C2 C3 1.4661 .
C3 C4 1.4915 .
C3 C15 1.5514 .
C4 C5 1.4843 .
C4 C18 1.5688 .
C5 C6 1.5419 .
C6 C7 1.5076 .
C6 C20 1.5123 .
C7 C22 1.5131 .
C7 C8 1.5668 .
C8 C9 1.4033 .
C8 C25 1.4606 .
C9 C10 1.5141 .
C10 C11 1.2853 .
C10 C27 1.3566 .
C11 C30 1.4751 .
C11 C12 1.6145 .
C12 C13 1.3496 .
C13 C32 1.4143 .
C13 C14 1.4221 .
C14 C15 1.2207 .
C14 C34 1.4149 .
C15 C16 1.5299 .
C16 C36 1.4823 .
C16 C17 1.4902 .
C17 C38 1.4687 .
C17 C18 1.5258 .
C18 C19 1.5008 .
C19 C20 1.5313 .
C19 C40 1.7426 .
C20 C21 1.5091 .
C21 C42 1.4077 .
C21 C22 1.4761 .
C22 C23 1.4074 .
C23 C24 1.3206 .
C23 C44 1.3935 .
C24 C47 1.5485 .
C24 C25 1.5541 .
C25 C26 1.5622 .
C26 C27 1.3782 .
C26 C48 1.5577 .
C27 C28 1.5603 .
C28 C50 1.4521 .
C28 C29 1.4556 .
C29 C30 1.3816 .
C29 C52 1.4251 .
C30 C31 1.4129 .
C31 C32 1.3750 .
C31 C54 1.3869 .
C32 C33 1.4021 .
C33 C56 1.3711 .
C33 C34 1.4208 .
C34 C35 1.1133 .
C35 C58 1.5635 .
C35 C36 1.6478 .
C36 C37 1.4902 .
C37 C60 1.3218 .
C37 C38 1.5048 .
C38 C39 1.4791 .
C39 C62 1.4822 .
C39 C40 1.4875 .
C40 C41 1.4765 .
C41 C63 1.4569 .
C41 C42 1.6078 .
C42 C43 1.4041 .
C43 C44 1.4461 .
C43 C65 1.4539 .
C44 C45 1.4521 .
C45 C46 1.3247 .
C45 C66 1.4415 .
C46 C47 1.2567 .
C46 C69 1.5477 .
C47 C48 1.5646 .
C48 C49 1.4097 .
C49 C70 1.4805 .
C49 C50 1.4961 .
C50 C51 1.4658 .
C51 C72 1.4402 .
C51 C52 1.4427 .
C52 C53 1.3811 .
C53 C54 1.3521 .
C53 C74 1.3547 .
C54 C55 1.3562 .
C55 C75 1.3265 .
C55 C56 1.3550 .
C56 C57 1.5400 .
C57 C77 1.4198 .
C57 C58 1.4200 .
C58 C59 1.4200 .
C59 C78 1.4200 .
C59 C60 1.4812 .
C60 C61 1.4368 .
C61 C62 1.4118 .
C61 C80 1.4808 .
C62 C63 1.4785 .
C63 C64 1.4584 .
C64 C65 1.4489 .
C64 C81 1.4745 .
C65 C66 1.4612 .
C66 C67 1.4793 .
C67 C68 1.4503 .
C67 C82 1.4616 .
C68 C85 1.4556 .
C68 C69 1.4619 .
C69 C70 1.4546 .
C70 C71 1.4655 .
C71 C85 1.4547 .
C71 C72 1.4772 .
C72 C73 1.4704 .
C73 C74 1.4267 .
C73 C86 1.4763 .
C74 C75 1.3812 .
C75 C76 1.4077 .
C76 C87 1.4350 .
C76 C77 1.4539 .
C77 C78 1.4201 .
C78 C79 1.3031 .
C79 C88 1.3900 .
C79 C80 1.3900 .
C80 C81 1.3900 .
C81 C82 1.3900 .
C82 C83 1.3900 .
C83 C88 1.3900 .
C83 C84 1.4250 .
C84 C85 1.4279 .
C84 C86 1.4308 .
C86 C87 1.4179 .
C87 C88 1.4306 .
Ni1A N2A 1.956(8) .
Ni1A N2A 1.956(8) 6_565
Ni1A N3A 1.969(11) .
Ni1A N1A 1.977(12) .
C1A C2A 1.535(12) .
N2A C6A 1.378(11) .
N2A C13A 1.378(11) .
C2A C3A 1.505(11) .
Ni2A N4A 1.956(8) 6_565
Ni2A N4A 1.956(8) 2_756
Ni2A N4A 1.956(8) 5_766
Ni2A N4A 1.956(8) .
N3A C15A 1.377(10) 6_565
N3A C15A 1.377(10) .
C3A C3A 1.356(16) 6_565
C3A C4A 1.435(10) .
C4A N1A 1.367(10) .
C4A C5A 1.379(11) .
N4A C27A 1.378(13) .
N4A C20A 1.385(12) .
C5A C6A 1.362(11) .
C6A C7A 1.455(11) .
C7A C10A 1.344(12) .
C7A C8A 1.502(12) .
C8A C9A 1.539(13) .
C10A C13A 1.443(11) .
C10A C11A 1.509(12) .
C11A C12A 1.531(15) .
C13A C14A 1.369(11) .
C14A C15A 1.372(12) .
C15A C16A 1.445(11) .
C16A C16A 1.334(18) 6_565
C16A C17A 1.509(12) .
C17A C18A 1.521(14) .
C19A C20A 1.372(12) .
C19A C20A 1.372(11) 2_756
C20A C21A 1.438(14) .
C21A C24A 1.352(15) .
C21A C22A 1.501(14) .
C22A C23A 1.516(17) .
C24A C27A 1.442(14) .
C24A C25A 1.505(16) .
C25A C26A 1.478(19) .
C27A C28A 1.379(12) .
C28A C27A 1.379(12) 6_565
N1A C4A 1.367(10) 6_565
C1D C2D 1.22(3) 6
C1D C2D 1.22(3) .
C4D C3D 1.30(2) 6
C4D C3D 1.30(2) .
C2D C3D 1.28(3) .
